data_4509540
loop_
_publ_author_name
'Yang, Pei-Pei'
'Song, Hai-Bin'
'Gao, Xi-Feng'
'Li, Li-Cun'
'Liao, Dai-Zheng'

_publ_section_title
;
 Syntheses, Crystal Structures, and Magnetic Properties of Two Cyclic
 Clusters Comprising Six Iron(III)/Manganese(III) Ions and Entrapping
 Sodium Ions
;
_journal_issue 9
_journal_name_full 'Crystal Growth &amp; Design'
_journal_page_first 4064
_journal_paper_doi 10.1021/cg9002884
_journal_volume 9
_journal_year 2009
_chemical_formula_sum 'C73 H102.5 Mn6 N6 Na O20.75'
_chemical_formula_weight 1748.74
_chemical_name_systematic
; 
 ? 
;
_space_group_IT_number 14
_symmetry_cell_setting monoclinic
_symmetry_space_group_name_Hall '-P 2yn'
_symmetry_space_group_name_H-M 'P 1 21/n 1'
_atom_sites_solution_hydrogens geom
_atom_sites_solution_primary direct
_atom_sites_solution_secondary difmap
_audit_creation_method SHELXL-97
_cell_angle_alpha 90.00
_cell_angle_beta 105.66(3)
_cell_angle_gamma 90.00
_cell_formula_units_Z 4
_cell_length_a 19.373(4)
_cell_length_b 22.202(4)
_cell_length_c 21.804(4)
_cell_measurement_reflns_used 16437
_cell_measurement_temperature 113(2)
_cell_measurement_theta_max 26.104
_cell_measurement_theta_min 1.883
_cell_volume 9030(3)
_computing_cell_refinement crystalclear
_computing_data_collection crystalclear
_computing_data_reduction crystalclear
_computing_molecular_graphics 'Bruker SHELXTL'
_computing_publication_material 'Bruker SHELXTL'
_computing_structure_refinement 'SHELXL-97 (Sheldrick, 1997)'
_computing_structure_solution 'SHELXS-97 (Sheldrick, 1990)'
_diffrn_ambient_temperature 113(2)
_diffrn_measured_fraction_theta_full 0.996
_diffrn_measured_fraction_theta_max 0.996
_diffrn_measurement_device_type 'rigaku saturn'
_diffrn_measurement_method '\w scans'
_diffrn_radiation_monochromator confocal
_diffrn_radiation_source 'rotating anode'
_diffrn_radiation_type MoK\a
_diffrn_radiation_wavelength 0.71073
_diffrn_reflns_av_R_equivalents 0.1128
_diffrn_reflns_av_sigmaI/netI 0.1214
_diffrn_reflns_limit_h_max 23
_diffrn_reflns_limit_h_min -19
_diffrn_reflns_limit_k_max 26
_diffrn_reflns_limit_k_min -20
_diffrn_reflns_limit_l_max 25
_diffrn_reflns_limit_l_min -25
_diffrn_reflns_number 51078
_diffrn_reflns_theta_full 25.02
_diffrn_reflns_theta_max 25.02
_diffrn_reflns_theta_min 1.94
_diffrn_standards_decay_% 0
_diffrn_standards_interval_count 0
_diffrn_standards_interval_time 0
_diffrn_standards_number 0
_exptl_absorpt_coefficient_mu 0.883
_exptl_absorpt_correction_T_max 0.9489
_exptl_absorpt_correction_T_min 0.8160
_exptl_absorpt_correction_type multi-scan
_exptl_absorpt_process_details crystalclear
_exptl_crystal_colour black
_exptl_crystal_density_diffrn 1.286
_exptl_crystal_density_method 'not measured'
_exptl_crystal_description block
_exptl_crystal_F_000 3638
_exptl_crystal_size_max 0.24
_exptl_crystal_size_mid 0.20
_exptl_crystal_size_min 0.06
_refine_diff_density_max 1.384
_refine_diff_density_min -0.624
_refine_diff_density_rms 0.122
_refine_ls_extinction_method none
_refine_ls_goodness_of_fit_ref 1.049
_refine_ls_hydrogen_treatment constr
_refine_ls_matrix_type full
_refine_ls_number_parameters 1045
_refine_ls_number_reflns 15854
_refine_ls_number_restraints 93
_refine_ls_restrained_S_all 1.052
_refine_ls_R_factor_all 0.1459
_refine_ls_R_factor_gt 0.1026
_refine_ls_shift/su_max 0.003
_refine_ls_shift/su_mean 0.000
_refine_ls_structure_factor_coef Fsqd
_refine_ls_weighting_details 'calc w=1/[\s^2^(Fo^2^)+(0.1412P)^2^+19.0111P] where P=(Fo^2^+2Fc^2^)/3'
_refine_ls_weighting_scheme calc
_refine_ls_wR_factor_gt 0.2589
_refine_ls_wR_factor_ref 0.2944
_reflns_number_gt 10556
_reflns_number_total 15854
_reflns_threshold_expression >2sigma(I)
_cod_data_source_file cg9002884sup1.cif
_cod_data_source_block r080625a
_cod_depositor_comments
;
The following automatic conversions were performed:

'_symmetry_cell_setting' value 'Monoclinic' changed to 'monoclinic'
according to /home/saulius/struct/CIF-dictionaries/cif_core.dic
dictionary named 'cif_core.dic' version 2.4.2 from
2011-04-26.

'_exptl_absorpt_correction_type' value 'MULTI-SCAN'
changed to 'multi-scan' according to
/home/saulius/struct/CIF-dictionaries/cif_core.dic dictionary named
'cif_core.dic' version 2.4.2 from
2011-04-26.

'_refine_ls_hydrogen_treatment' value 'CONSTR' changed
to 'constr' according to
/home/saulius/struct/CIF-dictionaries/cif_core.dic dictionary named
'cif_core.dic' version 2.4.2 from 2011-04-26.

Automatic conversion script
Id: cif_fix_values 1891 2012-01-12 08:04:46Z andrius 
;
_cod_original_sg_symbol_H-M P2(1)/n
_cod_original_formula_sum 'C73 H102.50 Mn6 N6 Na O20.75'
_cod_database_code 4509540

loop_
_symmetry_equiv_pos_as_xyz
'x, y, z'
'-x+1/2, y+1/2, -z+1/2'
'-x, -y, -z'
'x-1/2, -y-1/2, z-1/2'

loop_
_atom_site_label
_atom_site_type_symbol
_atom_site_fract_x
_atom_site_fract_y
_atom_site_fract_z
_atom_site_U_iso_or_equiv
_atom_site_adp_type
_atom_site_occupancy
_atom_site_symmetry_multiplicity
_atom_site_calc_flag
_atom_site_refinement_flags
_atom_site_disorder_assembly
_atom_site_disorder_group
Mn1 Mn 0.40973(7) 0.87669(5) 0.47663(6) 0.0421(3) Uani 1 1 d . . .
Mn2 Mn 0.49466(6) 0.92044(5) 0.37660(6) 0.0362(3) Uani 1 1 d . . .
Mn3 Mn 0.56752(7) 1.05184(6) 0.38933(6) 0.0416(3) Uani 1 1 d . . .
Mn4 Mn 0.16345(6) 0.96150(5) 1.01728(6) 0.0352(3) Uani 1 1 d . . .
Mn5 Mn 0.04649(6) 0.93970(5) 0.88351(5) 0.0354(3) Uani 1 1 d . . .
Mn6 Mn -0.12076(6) 0.96886(5) 0.86872(5) 0.0363(3) Uani 1 1 d . . .
O1 O 0.4051(4) 0.7966(3) 0.5014(3) 0.0628(19) Uani 1 1 d . . .
O2 O 0.3614(3) 0.9129(3) 0.5401(3) 0.0535(16) Uani 1 1 d . . .
O3 O 0.4125(3) 0.9478(2) 0.4264(3) 0.0386(12) Uani 1 1 d . . .
O4 O 0.4326(3) 0.8855(3) 0.3059(3) 0.0463(14) Uani 1 1 d . . .
O5 O 0.4873(3) 0.8548(2) 0.4389(3) 0.0409(13) Uani 1 1 d . . .
O6 O 0.5692(3) 0.9633(2) 0.4378(2) 0.0358(12) Uani 1 1 d . . .
O7 O 0.6360(3) 1.0400(3) 0.3455(3) 0.0530(16) Uani 1 1 d . . .
O8 O 0.4923(3) 0.9972(3) 0.3342(3) 0.0495(15) Uani 1 1 d . . .
O9 O 0.5080(3) 1.0837(2) 0.4397(3) 0.0403(13) Uani 1 1 d . . .
O10 O 0.2549(3) 0.9914(3) 1.0292(3) 0.0507(15) Uani 1 1 d . . .
C44 C 0.2693(5) 0.8593(4) 1.0230(4) 0.047(2) Uani 1 1 d . . .
H44A H 0.2570 0.8650 0.9772 0.056 Uiso 1 1 calc R . .
H44B H 0.2856 0.8181 1.0319 0.056 Uiso 1 1 calc R . .
O11 O 0.0723(3) 0.9212(2) 0.9886(2) 0.0346(12) Uani 1 1 d . . .
O12 O 0.1659(3) 0.9586(2) 1.1107(3) 0.0410(13) Uani 1 1 d . . .
O13 O 0.0864(3) 0.8694(2) 0.8607(3) 0.0412(13) Uani 1 1 d . . .
O14 O 0.1403(3) 0.9796(2) 0.9268(3) 0.0428(13) Uani 1 1 d . . .
O15 O -0.0097(3) 1.0094(2) 0.8916(2) 0.0369(12) Uani 1 1 d . . .
O16 O -0.1547(3) 0.9870(2) 0.7825(3) 0.0472(14) Uani 1 1 d . . .
O17 O -0.0491(3) 0.9051(2) 0.8610(2) 0.0384(13) Uani 1 1 d . . .
O18 O -0.1104(3) 0.9562(2) 0.9582(2) 0.0353(12) Uani 1 1 d . . .
N1 N 0.2941(4) 0.8773(3) 0.4210(4) 0.057(2) Uani 1 1 d . . .
N2 N 0.5828(3) 0.8598(3) 0.3711(3) 0.0366(15) Uani 1 1 d . . .
N3 N 0.5051(4) 1.1145(3) 0.3169(3) 0.0485(18) Uani 1 1 d . . .
N4 N 0.2035(3) 0.8688(3) 1.0457(3) 0.0361(15) Uani 1 1 d . . .
N5 N 0.0691(4) 0.9909(3) 0.8044(3) 0.0473(18) Uani 1 1 d . . .
N6 N -0.1845(4) 0.8843(3) 0.8582(3) 0.0433(17) Uani 1 1 d . . .
C1 C 0.3438(9) 0.7700(5) 0.5073(7) 0.086(4) Uani 1 1 d . . .
C2 C 0.3525(9) 0.7329(5) 0.5639(7) 0.111(6) Uani 1 1 d . . .
H2 H 0.3968 0.7281 0.5935 0.133 Uiso 1 1 calc R . .
C3 C 0.2875(12) 0.7032(5) 0.5720(9) 0.134(9) Uani 1 1 d . . .
H3 H 0.2879 0.6787 0.6066 0.161 Uiso 1 1 calc R . .
C4 C 0.2213(12) 0.7156(10) 0.5205(11) 0.135(7) Uani 1 1 d U . .
C5 C 0.2127(8) 0.7501(6) 0.4673(9) 0.107(5) Uani 1 1 d . . .
H5 H 0.1686 0.7554 0.4375 0.128 Uiso 1 1 calc R . .
C6 C 0.2758(8) 0.7770(5) 0.4611(8) 0.089(5) Uani 1 1 d . . .
C7 C 0.1539(12) 0.6789(11) 0.5375(11) 0.191(9) Uani 1 1 d U . .
H7A H 0.1696 0.6393 0.5527 0.287 Uiso 1 1 calc R . .
H7B H 0.1147 0.6758 0.4998 0.287 Uiso 1 1 calc R . .
H7C H 0.1387 0.7004 0.5697 0.287 Uiso 1 1 calc R . .
C8 C 0.2713(6) 0.8137(5) 0.4062(7) 0.089(4) Uani 1 1 d . . .
H8A H 0.2222 0.8134 0.3799 0.107 Uiso 1 1 calc R . .
H8B H 0.3009 0.7959 0.3816 0.107 Uiso 1 1 calc R . .
C9 C 0.2500(5) 0.9076(5) 0.4586(5) 0.066(3) Uani 1 1 d . . .
H9A H 0.2033 0.8887 0.4496 0.079 Uiso 1 1 calc R . .
H9B H 0.2431 0.9496 0.4460 0.079 Uiso 1 1 calc R . .
C10 C 0.2867(5) 0.9038(5) 0.5304(5) 0.063(3) Uani 1 1 d . . .
H10A H 0.2674 0.9343 0.5530 0.075 Uiso 1 1 calc R . .
H10B H 0.2781 0.8646 0.5465 0.075 Uiso 1 1 calc R . .
C11 C 0.2972(5) 0.9142(5) 0.3646(5) 0.065(3) Uani 1 1 d . . .
H11A H 0.2494 0.9280 0.3426 0.078 Uiso 1 1 calc R . .
H11B H 0.3151 0.8898 0.3353 0.078 Uiso 1 1 calc R . .
C12 C 0.3455(4) 0.9673(4) 0.3856(4) 0.050(2) Uani 1 1 d . . .
H12A H 0.3534 0.9875 0.3486 0.060 Uiso 1 1 calc R . .
H12B H 0.3230 0.9957 0.4080 0.060 Uiso 1 1 calc R . .
C13 C 0.4421(4) 0.8359(4) 0.2721(4) 0.0373(18) Uani 1 1 d . . .
C14 C 0.3821(5) 0.8037(4) 0.2390(4) 0.043(2) Uani 1 1 d . . .
H14 H 0.3370 0.8149 0.2423 0.051 Uiso 1 1 calc R . .
C15 C 0.3883(5) 0.7561(4) 0.2021(4) 0.043(2) Uani 1 1 d . . .
H15 H 0.3471 0.7355 0.1805 0.051 Uiso 1 1 calc R . .
C16 C 0.4543(5) 0.7369(4) 0.1951(4) 0.044(2) Uani 1 1 d . . .
C17 C 0.5149(4) 0.7671(4) 0.2301(4) 0.0410(19) Uani 1 1 d . . .
H17 H 0.5598 0.7543 0.2277 0.049 Uiso 1 1 calc R . .
C18 C 0.5103(5) 0.8158(4) 0.2682(4) 0.043(2) Uani 1 1 d . . .
C19 C 0.4608(5) 0.6843(4) 0.1518(5) 0.056(2) Uani 1 1 d . . .
H19A H 0.5086 0.6831 0.1470 0.084 Uiso 1 1 calc R . .
H19B H 0.4272 0.6896 0.1109 0.084 Uiso 1 1 calc R . .
H19C H 0.4507 0.6473 0.1704 0.084 Uiso 1 1 calc R . .
C20 C 0.5780(5) 0.8485(4) 0.3021(4) 0.049(2) Uani 1 1 d . . .
H20A H 0.6191 0.8249 0.2991 0.059 Uiso 1 1 calc R . .
H20B H 0.5797 0.8868 0.2811 0.059 Uiso 1 1 calc R . .
C21 C 0.5801(4) 0.8029(3) 0.4066(4) 0.0363(18) Uani 1 1 d . . .
H21A H 0.6184 0.8029 0.4459 0.044 Uiso 1 1 calc R . .
H21B H 0.5873 0.7688 0.3812 0.044 Uiso 1 1 calc R . .
C22 C 0.5066(4) 0.7968(3) 0.4218(4) 0.0403(19) Uani 1 1 d . . .
H22A H 0.4706 0.7819 0.3849 0.048 Uiso 1 1 calc R . .
H22B H 0.5103 0.7688 0.4567 0.048 Uiso 1 1 calc R . .
C23 C 0.6490(4) 0.8966(4) 0.4022(4) 0.0408(19) Uani 1 1 d . . .
H23A H 0.6901 0.8703 0.4172 0.049 Uiso 1 1 calc R . .
H23B H 0.6592 0.9247 0.3717 0.049 Uiso 1 1 calc R . .
C24 C 0.6344(4) 0.9304(4) 0.4573(4) 0.0395(19) Uani 1 1 d . . .
H24A H 0.6316 0.9021 0.4904 0.047 Uiso 1 1 calc R . .
H24B H 0.6736 0.9579 0.4749 0.047 Uiso 1 1 calc R . .
C25 C 0.6293(6) 1.0506(4) 0.2824(5) 0.060(3) Uani 1 1 d . . .
C26 C 0.6625(5) 1.0121(5) 0.2493(4) 0.060(3) Uani 1 1 d . . .
H26 H 0.6879 0.9789 0.2697 0.073 Uiso 1 1 calc R . .
C27 C 0.6578(6) 1.0231(6) 0.1859(6) 0.076(3) Uani 1 1 d . . .
H27 H 0.6806 0.9969 0.1645 0.092 Uiso 1 1 calc R . .
C28 C 0.6213(7) 1.0706(7) 0.1538(5) 0.085(4) Uani 1 1 d . . .
C29 C 0.5864(7) 1.1091(6) 0.1860(5) 0.077(3) Uani 1 1 d . . .
H29 H 0.5601 1.1414 0.1644 0.092 Uiso 1 1 calc R . .
C30 C 0.5902(6) 1.1000(5) 0.2502(5) 0.062(3) Uani 1 1 d . . .
C31 C 0.6147(8) 1.0833(7) 0.0834(6) 0.106(5) Uani 1 1 d U . .
H31A H 0.6595 1.0983 0.0788 0.159 Uiso 1 1 calc R . .
H31B H 0.5779 1.1127 0.0677 0.159 Uiso 1 1 calc R . .
H31C H 0.6026 1.0467 0.0594 0.159 Uiso 1 1 calc R . .
C32 C 0.5544(6) 1.1454(4) 0.2858(5) 0.065(3) Uani 1 1 d . . .
H32A H 0.5912 1.1664 0.3177 0.077 Uiso 1 1 calc R . .
H32B H 0.5280 1.1750 0.2558 0.077 Uiso 1 1 calc R . .
C33 C 0.4458(5) 1.0830(4) 0.2704(4) 0.056(3) Uani 1 1 d . . .
H33A H 0.4407 1.0994 0.2282 0.067 Uiso 1 1 calc R . .
H33B H 0.4013 1.0898 0.2816 0.067 Uiso 1 1 calc R . .
C34 C 0.4602(6) 1.0144(5) 0.2697(4) 0.058(2) Uani 1 1 d . . .
H34A H 0.4156 0.9927 0.2527 0.070 Uiso 1 1 calc R . .
H34B H 0.4922 1.0056 0.2435 0.070 Uiso 1 1 calc R . .
C35 C 0.4778(6) 1.1588(4) 0.3564(4) 0.057(3) Uani 1 1 d . . .
H35A H 0.4385 1.1819 0.3297 0.069 Uiso 1 1 calc R . .
H35B H 0.5156 1.1864 0.3772 0.069 Uiso 1 1 calc R . .
C36 C 0.4521(5) 1.1230(4) 0.4060(4) 0.051(2) Uani 1 1 d . . .
H36A H 0.4391 1.1505 0.4357 0.061 Uiso 1 1 calc R . .
H36B H 0.4100 1.0996 0.3852 0.061 Uiso 1 1 calc R . .
C37 C 0.3207(4) 0.9641(4) 1.0540(4) 0.0389(18) Uani 1 1 d . . .
C38 C 0.3790(4) 1.0011(4) 1.0790(4) 0.048(2) Uani 1 1 d . . .
H38 H 0.3719 1.0424 1.0806 0.057 Uiso 1 1 calc R . .
C39 C 0.4473(5) 0.9783(5) 1.1015(4) 0.049(2) Uani 1 1 d . . .
H39 H 0.4858 1.0042 1.1168 0.059 Uiso 1 1 calc R . .
C40 C 0.4584(4) 0.9171(5) 1.1015(4) 0.050(2) Uani 1 1 d . . .
C41 C 0.3992(4) 0.8791(4) 1.0788(4) 0.044(2) Uani 1 1 d . . .
H41 H 0.4061 0.8376 1.0802 0.053 Uiso 1 1 calc R . .
C42 C 0.3303(4) 0.9019(4) 1.0543(4) 0.044(2) Uani 1 1 d . . .
C43 C 0.5347(5) 0.8909(5) 1.1240(5) 0.063(3) Uani 1 1 d . . .
H43A H 0.5320 0.8480 1.1290 0.094 Uiso 1 1 calc R . .
H43B H 0.5593 0.9086 1.1641 0.094 Uiso 1 1 calc R . .
H43C H 0.5603 0.8996 1.0931 0.094 Uiso 1 1 calc R . .
C45 C 0.1435(4) 0.8308(4) 1.0095(4) 0.046(2) Uani 1 1 d . . .
H45A H 0.1463 0.7912 1.0288 0.056 Uiso 1 1 calc R . .
H45B H 0.1462 0.8261 0.9660 0.056 Uiso 1 1 calc R . .
C46 C 0.0726(4) 0.8614(3) 1.0102(4) 0.0387(18) Uani 1 1 d . . .
H46A H 0.0327 0.8394 0.9829 0.046 Uiso 1 1 calc R . .
H46B H 0.0671 0.8611 1.0531 0.046 Uiso 1 1 calc R . .
C47 C 0.2159(4) 0.8609(4) 1.1155(4) 0.043(2) Uani 1 1 d . . .
H47A H 0.2600 0.8387 1.1324 0.052 Uiso 1 1 calc R . .
H47B H 0.1769 0.8378 1.1237 0.052 Uiso 1 1 calc R . .
C48 C 0.2211(5) 0.9222(4) 1.1493(4) 0.042(2) Uani 1 1 d . . .
H48A H 0.2142 0.9175 1.1915 0.051 Uiso 1 1 calc R . .
H48B H 0.2676 0.9404 1.1533 0.051 Uiso 1 1 calc R . .
C49 C 0.1258(5) 0.8625(4) 0.8190(4) 0.045(2) Uani 1 1 d . . .
C50 C 0.1779(5) 0.8170(4) 0.8302(4) 0.047(2) Uani 1 1 d . . .
H50 H 0.1870 0.7940 0.8672 0.056 Uiso 1 1 calc R . .
C51 C 0.2162(6) 0.8067(5) 0.7852(6) 0.068(3) Uani 1 1 d . . .
H51 H 0.2505 0.7763 0.7930 0.082 Uiso 1 1 calc R . .
C52 C 0.2053(6) 0.8394(5) 0.7304(5) 0.062(3) Uani 1 1 d . . .
C53 C 0.1560(5) 0.8857(4) 0.7211(4) 0.054(2) Uani 1 1 d . . .
H53 H 0.1493 0.9094 0.6848 0.065 Uiso 1 1 calc R . .
C54 C 0.1156(5) 0.8987(4) 0.7641(4) 0.051(2) Uani 1 1 d . . .
C55 C 0.2446(7) 0.8270(6) 0.6800(6) 0.089(4) Uani 1 1 d . . .
H55A H 0.2123 0.8087 0.6435 0.133 Uiso 1 1 calc R . .
H55B H 0.2841 0.8003 0.6971 0.133 Uiso 1 1 calc R . .
H55C H 0.2623 0.8642 0.6677 0.133 Uiso 1 1 calc R . .
C56 C 0.0619(5) 0.9487(4) 0.7502(4) 0.052(2) Uani 1 1 d . . .
H56A H 0.0673 0.9711 0.7136 0.063 Uiso 1 1 calc R . .
H56B H 0.0141 0.9316 0.7391 0.063 Uiso 1 1 calc R . .
C57 C 0.1429(5) 1.0190(4) 0.8260(4) 0.052(2) Uani 1 1 d . . .
H57A H 0.1676 1.0135 0.7932 0.062 Uiso 1 1 calc R . .
H57B H 0.1381 1.0619 0.8322 0.062 Uiso 1 1 calc R . .
C58 C 0.1862(5) 0.9913(4) 0.8867(4) 0.048(2) Uani 1 1 d . . .
H58A H 0.2078 0.9540 0.8778 0.058 Uiso 1 1 calc R . .
H58B H 0.2244 1.0185 0.9080 0.058 Uiso 1 1 calc R . .
C59 C 0.0112(5) 1.0369(4) 0.7917(4) 0.051(2) Uani 1 1 d . . .
H59A H -0.0334 1.0192 0.7667 0.061 Uiso 1 1 calc R . .
H59B H 0.0234 1.0700 0.7676 0.061 Uiso 1 1 calc R . .
C60 C 0.0017(5) 1.0601(4) 0.8550(4) 0.045(2) Uani 1 1 d . . .
H60A H 0.0442 1.0820 0.8780 0.054 Uiso 1 1 calc R . .
H60B H -0.0390 1.0872 0.8473 0.054 Uiso 1 1 calc R . .
C61 C -0.1849(5) 0.9469(4) 0.7335(4) 0.048(2) Uani 1 1 d . . .
C62 C -0.1696(5) 0.9547(4) 0.6756(4) 0.055(2) Uani 1 1 d . . .
H62 H -0.1402 0.9860 0.6696 0.066 Uiso 1 1 calc R . .
C63 C -0.1997(6) 0.9139(5) 0.6257(4) 0.067(3) Uani 1 1 d . . .
H63 H -0.1899 0.9189 0.5866 0.080 Uiso 1 1 calc R . .
C64 C -0.2444(6) 0.8657(5) 0.6336(5) 0.069(3) Uani 1 1 d . . .
C65 C -0.2591(5) 0.8609(4) 0.6913(5) 0.057(3) Uani 1 1 d . . .
H65 H -0.2892 0.8300 0.6972 0.068 Uiso 1 1 calc R . .
C66 C -0.2310(4) 0.9005(4) 0.7421(4) 0.048(2) Uani 1 1 d . . .
C67 C -0.2714(6) 0.8202(5) 0.5798(5) 0.091(4) Uani 1 1 d . . .
H67A H -0.2468 0.8264 0.5475 0.137 Uiso 1 1 calc R . .
H67B H -0.3220 0.8256 0.5617 0.137 Uiso 1 1 calc R . .
H67C H -0.2623 0.7801 0.5965 0.137 Uiso 1 1 calc R . .
C68 C -0.2489(4) 0.8926(4) 0.8036(4) 0.051(2) Uani 1 1 d . . .
H68A H -0.2799 0.8578 0.8006 0.061 Uiso 1 1 calc R . .
H68B H -0.2752 0.9276 0.8114 0.061 Uiso 1 1 calc R . .
C69 C -0.2040(5) 0.8813(4) 0.9207(4) 0.046(2) Uani 1 1 d . . .
H69A H -0.2192 0.8409 0.9279 0.055 Uiso 1 1 calc R . .
H69B H -0.2431 0.9089 0.9202 0.055 Uiso 1 1 calc R . .
C70 C -0.1380(4) 0.8987(3) 0.9733(4) 0.0408(19) Uani 1 1 d . . .
H70A H -0.1502 0.9018 1.0135 0.049 Uiso 1 1 calc R . .
H70B H -0.1015 0.8679 0.9776 0.049 Uiso 1 1 calc R . .
C71 C -0.1405(4) 0.8321(3) 0.8492(4) 0.043(2) Uani 1 1 d . . .
H71A H -0.1698 0.8051 0.8177 0.052 Uiso 1 1 calc R . .
H71B H -0.1246 0.8102 0.8890 0.052 Uiso 1 1 calc R . .
C72 C -0.0770(4) 0.8509(3) 0.8281(4) 0.0403(19) Uani 1 1 d . . .
H72A H -0.0408 0.8195 0.8377 0.048 Uiso 1 1 calc R . .
H72B H -0.0906 0.8578 0.7825 0.048 Uiso 1 1 calc R . .
Na1 Na 0.5000 1.0000 0.5000 0.0357(9) Uani 1 2 d S . .
Na2 Na 0.0000 1.0000 1.0000 0.0342(9) Uani 1 2 d S . .
O19 O 0.3477(10) 0.7232(8) 0.9385(9) 0.108(6) Uani 0.50 1 d PDU . .
C73 C 0.2804(10) 0.7176(9) 0.9453(10) 0.062(5) Uani 0.50 1 d PDU . .
O20 O 0.1331(11) 0.7450(8) 0.2771(9) 0.043(5) Uani 0.25 1 d PDU . .
C74 C 0.1426(17) 0.7958(11) 0.2420(14) 0.039(7) Uani 0.25 1 d PDU . .
O21 O 0.2878(17) 0.6502(14) 0.7517(17) 0.090(9) Uani 0.25 1 d PDU A 1
C75 C 0.3622(18) 0.658(2) 0.771(2) 0.078(13) Uani 0.25 1 d PDU A 1
O22 O 0.425(2) 0.6918(16) 0.7461(18) 0.103(11) Uani 0.25 1 d PU B 2
O23 O 0.8701(9) 0.1074(9) 0.7282(9) 0.100(5) Uani 0.50 1 d PU . .
O24 O 0.813(2) 0.9904(18) 0.3978(18) 0.104(11) Uani 0.25 1 d PU . .
O25 O 0.0893(18) 0.8462(17) 0.5326(17) 0.094(10) Uani 0.25 1 d PU . .
O26 O 0.9420(18) 0.0944(16) 0.6257(16) 0.089(9) Uani 0.25 1 d PU . .
O27 O 0.897(2) 0.9237(18) 0.3423(19) 0.112(12) Uani 0.25 1 d PU . .

loop_
_atom_site_aniso_label
_atom_site_aniso_U_11
_atom_site_aniso_U_22
_atom_site_aniso_U_33
_atom_site_aniso_U_23
_atom_site_aniso_U_13
_atom_site_aniso_U_12
Mn1 0.0472(8) 0.0306(6) 0.0548(8) -0.0065(5) 0.0245(6) -0.0058(5)
Mn2 0.0421(7) 0.0320(6) 0.0336(7) -0.0022(5) 0.0085(5) -0.0004(5)
Mn3 0.0546(8) 0.0367(7) 0.0380(7) 0.0031(5) 0.0204(6) 0.0005(6)
Mn4 0.0361(7) 0.0314(6) 0.0344(7) -0.0022(5) 0.0030(5) 0.0039(5)
Mn5 0.0411(7) 0.0331(6) 0.0313(7) -0.0037(5) 0.0087(5) 0.0001(5)
Mn6 0.0413(7) 0.0302(6) 0.0320(7) -0.0047(5) 0.0005(5) 0.0047(5)
O1 0.084(5) 0.034(3) 0.091(5) 0.000(3) 0.060(4) -0.010(3)
O2 0.061(4) 0.048(4) 0.060(4) -0.015(3) 0.030(3) -0.013(3)
O3 0.036(3) 0.039(3) 0.041(3) 0.001(2) 0.011(2) 0.003(2)
O4 0.046(3) 0.047(3) 0.042(3) -0.010(3) 0.005(3) 0.006(3)
O5 0.053(3) 0.025(3) 0.050(3) -0.003(2) 0.023(3) 0.004(2)
O6 0.040(3) 0.030(3) 0.036(3) -0.001(2) 0.008(2) -0.003(2)
O7 0.070(4) 0.055(4) 0.047(4) 0.005(3) 0.037(3) 0.007(3)
O8 0.068(4) 0.040(3) 0.036(3) 0.007(3) 0.008(3) 0.002(3)
O9 0.051(3) 0.034(3) 0.039(3) 0.009(2) 0.017(3) 0.006(3)
O10 0.042(3) 0.039(3) 0.063(4) -0.005(3) 0.002(3) -0.003(3)
C44 0.057(5) 0.029(4) 0.057(6) 0.003(4) 0.020(4) 0.014(4)
O11 0.040(3) 0.029(3) 0.031(3) -0.002(2) 0.004(2) 0.008(2)
O12 0.045(3) 0.031(3) 0.038(3) 0.000(2) -0.002(2) 0.010(2)
O13 0.051(3) 0.031(3) 0.046(3) -0.001(2) 0.020(3) 0.005(3)
O14 0.045(3) 0.044(3) 0.041(3) -0.002(2) 0.016(3) -0.003(3)
O15 0.050(3) 0.029(3) 0.032(3) -0.003(2) 0.012(2) 0.005(2)
O16 0.064(4) 0.035(3) 0.033(3) -0.008(2) -0.002(3) 0.004(3)
O17 0.039(3) 0.031(3) 0.042(3) -0.012(2) 0.006(2) 0.000(2)
O18 0.041(3) 0.028(3) 0.035(3) 0.002(2) 0.007(2) 0.000(2)
N1 0.040(4) 0.048(4) 0.084(6) -0.033(4) 0.022(4) -0.012(3)
N2 0.039(4) 0.038(4) 0.033(4) 0.000(3) 0.011(3) -0.001(3)
N3 0.062(5) 0.045(4) 0.044(4) 0.011(3) 0.022(4) 0.001(4)
N4 0.034(3) 0.031(3) 0.041(4) -0.005(3) 0.006(3) 0.002(3)
N5 0.072(5) 0.041(4) 0.028(4) 0.000(3) 0.011(3) 0.001(4)
N6 0.042(4) 0.037(4) 0.042(4) -0.006(3) -0.004(3) 0.004(3)
C1 0.138(12) 0.040(6) 0.120(11) -0.028(6) 0.103(10) -0.012(7)
C2 0.195(16) 0.041(6) 0.146(13) -0.023(7) 0.132(13) -0.019(8)
C3 0.26(2) 0.037(6) 0.180(17) -0.028(8) 0.192(19) -0.032(10)
C4 0.145(10) 0.129(10) 0.152(11) -0.023(8) 0.077(8) 0.000(8)
C5 0.098(10) 0.078(9) 0.174(16) -0.041(10) 0.087(11) -0.029(8)
C6 0.088(9) 0.047(6) 0.155(14) -0.040(8) 0.075(10) -0.031(7)
C7 0.183(12) 0.196(13) 0.215(12) 0.003(9) 0.089(9) -0.034(9)
C8 0.071(8) 0.060(7) 0.146(13) -0.059(8) 0.045(8) -0.033(6)
C9 0.039(5) 0.073(7) 0.089(8) -0.045(6) 0.025(5) -0.013(5)
C10 0.053(6) 0.057(6) 0.095(8) -0.027(5) 0.048(6) -0.009(5)
C11 0.045(5) 0.072(7) 0.072(7) -0.025(6) 0.008(5) 0.000(5)
C12 0.040(5) 0.057(6) 0.046(5) -0.006(4) 0.003(4) 0.008(4)
C13 0.041(5) 0.041(4) 0.026(4) -0.002(3) 0.002(3) 0.005(4)
C14 0.051(5) 0.039(5) 0.042(5) 0.007(4) 0.017(4) 0.004(4)
C15 0.050(5) 0.036(4) 0.036(5) -0.004(3) 0.001(4) -0.009(4)
C16 0.061(6) 0.037(4) 0.029(4) 0.001(3) 0.002(4) -0.006(4)
C17 0.044(5) 0.042(5) 0.038(5) 0.003(4) 0.012(4) -0.001(4)
C18 0.056(5) 0.039(5) 0.035(5) -0.005(3) 0.013(4) -0.005(4)
C19 0.068(6) 0.041(5) 0.055(6) -0.007(4) 0.010(5) -0.005(5)
C20 0.052(5) 0.053(5) 0.042(5) -0.002(4) 0.010(4) -0.003(4)
C21 0.037(4) 0.036(4) 0.036(4) 0.000(3) 0.009(3) 0.009(3)
C22 0.049(5) 0.025(4) 0.047(5) -0.005(3) 0.011(4) -0.001(3)
C23 0.038(4) 0.042(5) 0.040(5) -0.009(4) 0.008(4) -0.004(4)
C24 0.040(4) 0.035(4) 0.042(5) -0.001(3) 0.008(4) 0.000(4)
C25 0.078(7) 0.058(6) 0.058(6) -0.006(5) 0.040(6) -0.016(5)
C26 0.069(7) 0.077(7) 0.043(6) -0.017(5) 0.030(5) -0.026(6)
C27 0.072(8) 0.091(9) 0.076(8) -0.015(7) 0.037(7) -0.028(7)
C28 0.101(10) 0.122(11) 0.048(7) -0.007(7) 0.049(7) -0.018(9)
C29 0.093(9) 0.085(8) 0.063(7) 0.010(6) 0.037(7) -0.023(7)
C30 0.083(7) 0.063(6) 0.045(6) 0.006(5) 0.027(5) -0.020(6)
C31 0.111(8) 0.134(9) 0.083(7) -0.004(7) 0.040(6) -0.002(7)
C32 0.092(8) 0.055(6) 0.059(6) 0.023(5) 0.040(6) 0.006(6)
C33 0.071(6) 0.055(6) 0.047(6) 0.027(4) 0.024(5) 0.014(5)
C34 0.068(6) 0.073(7) 0.034(5) 0.001(4) 0.015(4) -0.008(5)
C35 0.078(7) 0.052(5) 0.047(6) 0.020(4) 0.025(5) 0.012(5)
C36 0.065(6) 0.042(5) 0.047(5) 0.020(4) 0.016(4) 0.012(4)
C37 0.033(4) 0.046(5) 0.041(5) -0.006(4) 0.014(4) -0.001(4)
C38 0.044(5) 0.061(6) 0.038(5) -0.007(4) 0.011(4) -0.001(4)
C39 0.043(5) 0.068(6) 0.036(5) 0.000(4) 0.009(4) -0.004(4)
C40 0.035(5) 0.079(7) 0.034(5) 0.016(4) 0.008(4) 0.008(4)
C41 0.045(5) 0.060(5) 0.031(4) 0.004(4) 0.015(4) 0.014(4)
C42 0.038(4) 0.056(5) 0.036(5) -0.001(4) 0.005(4) 0.008(4)
C43 0.046(5) 0.085(8) 0.057(6) 0.011(5) 0.013(5) 0.012(5)
C45 0.047(5) 0.034(4) 0.052(5) -0.015(4) 0.003(4) 0.001(4)
C46 0.041(4) 0.024(4) 0.047(5) 0.006(3) 0.005(4) 0.003(3)
C47 0.042(5) 0.041(5) 0.040(5) 0.003(4) -0.001(4) 0.009(4)
C48 0.048(5) 0.041(5) 0.032(4) 0.005(3) 0.003(4) 0.015(4)
C49 0.047(5) 0.043(5) 0.050(5) -0.011(4) 0.021(4) -0.010(4)
C50 0.044(5) 0.049(5) 0.053(6) -0.006(4) 0.020(4) -0.007(4)
C51 0.076(7) 0.050(6) 0.095(9) -0.014(6) 0.050(7) -0.009(5)
C52 0.065(6) 0.059(6) 0.079(8) -0.025(5) 0.049(6) -0.017(5)
C53 0.065(6) 0.059(6) 0.043(5) -0.013(4) 0.023(5) -0.025(5)
C54 0.054(5) 0.046(5) 0.056(6) -0.012(4) 0.016(5) -0.014(4)
C55 0.091(9) 0.096(9) 0.098(10) -0.034(7) 0.059(8) -0.024(7)
C56 0.068(6) 0.063(6) 0.027(5) -0.002(4) 0.016(4) -0.011(5)
C57 0.070(6) 0.047(5) 0.044(5) -0.008(4) 0.024(5) -0.018(5)
C58 0.052(5) 0.050(5) 0.045(5) -0.009(4) 0.019(4) -0.010(4)
C59 0.071(6) 0.050(5) 0.032(5) 0.002(4) 0.016(4) -0.005(5)
C60 0.063(6) 0.035(4) 0.038(5) 0.005(3) 0.013(4) -0.003(4)
C61 0.052(5) 0.047(5) 0.036(5) -0.005(4) -0.005(4) 0.024(4)
C62 0.061(6) 0.057(6) 0.036(5) 0.004(4) -0.006(4) 0.023(5)
C63 0.078(7) 0.073(7) 0.033(5) -0.017(5) -0.012(5) 0.030(6)
C64 0.080(7) 0.051(6) 0.050(6) -0.023(5) -0.024(5) 0.026(6)
C65 0.052(5) 0.042(5) 0.057(6) -0.016(4) -0.019(5) 0.017(4)
C66 0.040(5) 0.046(5) 0.045(5) -0.008(4) -0.010(4) 0.006(4)
C67 0.093(8) 0.077(8) 0.070(8) -0.031(6) -0.035(6) 0.035(7)
C68 0.037(5) 0.046(5) 0.057(6) -0.018(4) -0.007(4) 0.005(4)
C69 0.047(5) 0.031(4) 0.058(6) -0.004(4) 0.013(4) -0.001(4)
C70 0.052(5) 0.033(4) 0.035(5) -0.005(3) 0.009(4) 0.002(4)
C71 0.039(5) 0.030(4) 0.055(5) -0.010(4) 0.002(4) 0.003(3)
C72 0.041(5) 0.029(4) 0.044(5) -0.007(3) 0.000(4) 0.003(3)
Na1 0.047(2) 0.028(2) 0.032(2) -0.0010(17) 0.0103(19) -0.0022(18)
Na2 0.039(2) 0.028(2) 0.033(2) -0.0032(17) 0.0050(18) 0.0044(18)
O19 0.141(10) 0.080(8) 0.088(9) -0.010(7) 0.007(8) 0.011(8)
C73 0.069(9) 0.051(8) 0.065(9) -0.002(7) 0.016(7) -0.011(7)
O20 0.044(9) 0.042(8) 0.034(8) -0.022(7) -0.004(7) -0.009(7)
C74 0.047(11) 0.031(10) 0.037(10) 0.008(8) 0.006(8) -0.012(8)
O21 0.100(13) 0.071(12) 0.101(13) -0.015(9) 0.030(9) 0.017(9)
C75 0.089(16) 0.074(15) 0.070(15) -0.004(9) 0.022(10) 0.001(10)
O22 0.105(14) 0.079(13) 0.111(14) -0.008(9) 0.008(9) 0.012(9)
O23 0.089(8) 0.104(9) 0.099(9) 0.018(7) 0.009(7) 0.011(7)
O24 0.104(14) 0.116(14) 0.100(14) -0.007(9) 0.041(10) 0.004(9)
O25 0.092(13) 0.104(13) 0.092(13) 0.002(9) 0.035(9) 0.006(9)
O26 0.093(12) 0.091(13) 0.075(12) 0.012(9) 0.012(9) -0.007(9)
O27 0.126(15) 0.105(15) 0.108(15) 0.011(9) 0.036(10) -0.013(9)

loop_
_atom_type_symbol
_atom_type_description
_atom_type_scat_dispersion_real
_atom_type_scat_dispersion_imag
_atom_type_scat_source
C C 0.0033 0.0016 'International Tables Vol C Tables 4.2.6.8 and 6.1.1.4'
H H 0.0000 0.0000 'International Tables Vol C Tables 4.2.6.8 and 6.1.1.4'
N N 0.0061 0.0033 'International Tables Vol C Tables 4.2.6.8 and 6.1.1.4'
O O 0.0106 0.0060 'International Tables Vol C Tables 4.2.6.8 and 6.1.1.4'
Na Na 0.0362 0.0249 'International Tables Vol C Tables 4.2.6.8 and 6.1.1.4'
Mn Mn 0.3368 0.7283 'International Tables Vol C Tables 4.2.6.8 and 6.1.1.4'

loop_
_geom_angle_atom_site_label_1
_geom_angle_atom_site_label_2
_geom_angle_atom_site_label_3
_geom_angle
_geom_angle_site_symmetry_1
_geom_angle_site_symmetry_3
O1 Mn1 O3 162.5(3) . .
O1 Mn1 O5 89.3(2) . .
O3 Mn1 O5 79.8(2) . .
O1 Mn1 O2 96.5(3) . .
O3 Mn1 O2 98.7(2) . .
O5 Mn1 O2 158.4(3) . .
O1 Mn1 N1 92.5(3) . .
O3 Mn1 N1 82.2(3) . .
O5 Mn1 N1 122.8(3) . .
O2 Mn1 N1 77.9(3) . .
O1 Mn1 O9 102.5(3) . 3_676
O3 Mn1 O9 91.0(2) . 3_676
O5 Mn1 O9 89.0(2) . 3_676
O2 Mn1 O9 69.5(2) . 3_676
N1 Mn1 O9 145.2(2) . 3_676
O1 Mn1 Na1 146.3(2) . .
O3 Mn1 Na1 45.24(16) . .
O5 Mn1 Na1 80.31(16) . .
O2 Mn1 Na1 83.44(17) . .
N1 Mn1 Na1 120.1(2) . .
O9 Mn1 Na1 45.85(13) 3_676 .
O1 Mn1 Mn2 123.83(19) . .
O3 Mn1 Mn2 43.17(16) . .
O5 Mn1 Mn2 36.80(16) . .
O2 Mn1 Mn2 139.07(18) . .
N1 Mn1 Mn2 104.5(2) . .
O9 Mn1 Mn2 92.98(14) 3_676 .
Na1 Mn1 Mn2 59.62(3) . .
O4 Mn2 O6 168.2(3) . .
O4 Mn2 O8 92.6(3) . .
O6 Mn2 O8 79.2(2) . .
O4 Mn2 O5 96.3(3) . .
O6 Mn2 O5 93.8(2) . .
O8 Mn2 O5 163.5(2) . .
O4 Mn2 N2 92.1(2) . .
O6 Mn2 N2 83.8(2) . .
O8 Mn2 N2 115.5(3) . .
O5 Mn2 N2 78.1(2) . .
O4 Mn2 O3 97.5(2) . .
O6 Mn2 O3 91.6(2) . .
O8 Mn2 O3 93.7(2) . .
O5 Mn2 O3 71.4(2) . .
N2 Mn2 O3 148.8(2) . .
O4 Mn2 Na1 143.02(18) . .
O6 Mn2 Na1 45.45(16) . .
O8 Mn2 Na1 84.64(17) . .
O5 Mn2 Na1 79.92(15) . .
N2 Mn2 Na1 122.29(17) . .
O3 Mn2 Na1 46.18(14) . .
O4 Mn2 Mn1 95.82(19) . .
O6 Mn2 Mn1 95.99(16) . .
O8 Mn2 Mn1 129.79(19) . .
O5 Mn2 Mn1 35.45(15) . .
N2 Mn2 Mn1 113.48(17) . .
O3 Mn2 Mn1 36.16(14) . .
Na1 Mn2 Mn1 60.16(3) . .
O4 Mn2 Mn3 128.56(19) . .
O6 Mn2 Mn3 42.76(15) . .
O8 Mn2 Mn3 36.47(18) . .
O5 Mn2 Mn3 134.71(17) . .
N2 Mn2 Mn3 103.31(17) . .
O3 Mn2 Mn3 93.70(14) . .
Na1 Mn2 Mn3 60.86(3) . .
Mn1 Mn2 Mn3 120.51(5) . .
O7 Mn3 O9 165.4(3) . .
O7 Mn3 O2 90.7(3) . 3_676
O9 Mn3 O2 78.8(2) . 3_676
O7 Mn3 O8 96.3(3) . .
O9 Mn3 O8 96.5(2) . .
O2 Mn3 O8 163.7(3) 3_676 .
O7 Mn3 N3 92.9(3) . .
O9 Mn3 N3 83.1(2) . .
O2 Mn3 N3 116.7(3) 3_676 .
O8 Mn3 N3 77.6(3) . .
O7 Mn3 O6 101.5(2) . .
O9 Mn3 O6 89.4(2) . .
O2 Mn3 O6 93.7(2) 3_676 .
O8 Mn3 O6 70.6(2) . .
N3 Mn3 O6 146.3(2) . .
O7 Mn3 Mn2 100.7(2) . .
O9 Mn3 Mn2 93.80(17) . .
O2 Mn3 Mn2 129.6(2) 3_676 .
O8 Mn3 Mn2 34.58(16) . .
N3 Mn3 Mn2 111.5(2) . .
O6 Mn3 Mn2 36.05(13) . .
O7 Mn3 Na1 145.22(19) . .
O9 Mn3 Na1 44.36(15) . .
O2 Mn3 Na1 84.00(18) 3_676 .
O8 Mn3 Na1 81.87(16) . .
N3 Mn3 Na1 120.17(19) . .
O6 Mn3 Na1 45.00(13) . .
Mn2 Mn3 Na1 59.22(3) . .
O10 Mn4 O11 167.0(2) . .
O10 Mn4 O14 91.1(3) . .
O11 Mn4 O14 80.0(2) . .
O10 Mn4 O12 96.2(3) . .
O11 Mn4 O12 94.7(2) . .
O14 Mn4 O12 164.6(2) . .
O10 Mn4 N4 92.5(2) . .
O11 Mn4 N4 83.2(2) . .
O14 Mn4 N4 116.2(2) . .
O12 Mn4 N4 77.2(2) . .
O10 Mn4 O18 99.1(2) . 3_577
O11 Mn4 O18 91.0(2) . 3_577
O14 Mn4 O18 94.6(2) . 3_577
O12 Mn4 O18 70.88(19) . 3_577
N4 Mn4 O18 146.9(2) . 3_577
O10 Mn4 Na2 143.38(18) . .
O11 Mn4 Na2 45.21(14) . .
O14 Mn4 Na2 82.87(17) . .
O12 Mn4 Na2 83.17(16) . .
N4 Mn4 Na2 122.55(17) . .
O18 Mn4 Na2 45.96(13) 3_577 .
O10 Mn4 Mn5 126.7(2) . .
O11 Mn4 Mn5 43.54(15) . .
O14 Mn4 Mn5 36.49(16) . .
O12 Mn4 Mn5 136.73(17) . .
N4 Mn4 Mn5 102.77(17) . .
O18 Mn4 Mn5 94.79(14) 3_577 .
Na2 Mn4 Mn5 60.03(4) . .
O10 Mn4 Mn6 98.9(2) . 3_577
O11 Mn4 Mn6 93.99(15) . 3_577
O14 Mn4 Mn6 130.38(17) . 3_577
O12 Mn4 Mn6 34.94(14) . 3_577
N4 Mn4 Mn6 111.79(17) . 3_577
O18 Mn4 Mn6 35.95(13) 3_577 3_577
Na2 Mn4 Mn6 60.70(4) . 3_577
Mn5 Mn4 Mn6 120.56(5) . 3_577
O13 Mn5 O15 168.5(2) . .
O13 Mn5 O17 92.1(2) . .
O15 Mn5 O17 79.4(2) . .
O13 Mn5 O14 96.1(2) . .
O15 Mn5 O14 93.7(2) . .
O17 Mn5 O14 166.3(2) . .
O13 Mn5 N5 92.2(2) . .
O15 Mn5 N5 84.0(2) . .
O17 Mn5 N5 112.5(3) . .
O14 Mn5 N5 78.2(3) . .
O13 Mn5 O11 97.1(2) . .
O15 Mn5 O11 91.6(2) . .
O17 Mn5 O11 96.9(2) . .
O14 Mn5 O11 71.2(2) . .
N5 Mn5 O11 148.7(2) . .
O13 Mn5 Na2 141.64(17) . .
O15 Mn5 Na2 46.04(15) . .
O17 Mn5 Na2 85.00(15) . .
O14 Mn5 Na2 81.74(16) . .
N5 Mn5 Na2 124.17(18) . .
O11 Mn5 Na2 45.71(12) . .
O13 Mn5 Mn4 97.26(18) . .
O15 Mn5 Mn4 94.19(16) . .
O17 Mn5 Mn4 132.88(17) . .
O14 Mn5 Mn4 35.05(16) . .
N5 Mn5 Mn4 113.1(2) . .
O11 Mn5 Mn4 36.21(14) . .
Na2 Mn5 Mn4 59.86(3) . .
O13 Mn5 Mn6 128.04(18) . .
O15 Mn5 Mn6 43.35(16) . .
O17 Mn5 Mn6 36.12(15) . .
O14 Mn5 Mn6 135.43(16) . .
N5 Mn5 Mn6 103.0(2) . .
O11 Mn5 Mn6 94.55(14) . .
Na2 Mn5 Mn6 60.49(4) . .
Mn4 Mn5 Mn6 120.18(5) . .
O16 Mn6 O18 165.1(2) . .
O16 Mn6 O12 89.8(2) . 3_577
O18 Mn6 O12 79.5(2) . 3_577
O16 Mn6 O17 97.5(2) . .
O18 Mn6 O17 95.5(2) . .
O12 Mn6 O17 164.2(2) 3_577 .
O16 Mn6 N6 92.5(3) . .
O18 Mn6 N6 83.4(2) . .
O12 Mn6 N6 116.8(3) 3_577 .
O17 Mn6 N6 77.0(2) . .
O16 Mn6 O15 101.1(2) . .
O18 Mn6 O15 90.1(2) . .
O12 Mn6 O15 94.6(2) 3_577 .
O17 Mn6 O15 70.29(19) . .
N6 Mn6 O15 145.8(2) . .
O16 Mn6 Mn4 125.62(18) . 3_577
O18 Mn6 Mn4 42.84(15) . 3_577
O12 Mn6 Mn4 36.66(16) 3_577 3_577
O17 Mn6 Mn4 136.57(16) . 3_577
N6 Mn6 Mn4 103.52(19) . 3_577
O15 Mn6 Mn4 93.78(13) . 3_577
O16 Mn6 Mn5 102.40(19) . .
O18 Mn6 Mn5 92.41(16) . .
O12 Mn6 Mn5 130.13(17) 3_577 .
O17 Mn6 Mn5 34.49(15) . .
N6 Mn6 Mn5 110.78(18) . .
O15 Mn6 Mn5 35.82(13) . .
Mn4 Mn6 Mn5 118.59(5) 3_577 .
O16 Mn6 Na2 145.01(19) . .
O18 Mn6 Na2 44.34(15) . .
O12 Mn6 Na2 83.22(16) 3_577 .
O17 Mn6 Na2 82.81(15) . .
N6 Mn6 Na2 121.25(18) . .
O15 Mn6 Na2 45.86(13) . .
Mn4 Mn6 Na2 59.39(3) 3_577 .
Mn5 Mn6 Na2 59.36(4) . .
C1 O1 Mn1 123.4(7) . .
C10 O2 Mn3 131.0(5) . 3_676
C10 O2 Mn1 118.7(5) . .
Mn3 O2 Mn1 110.0(3) 3_676 .
C12 O3 Mn1 116.2(5) . .
C12 O3 Mn2 115.2(5) . .
Mn1 O3 Mn2 100.7(2) . .
C12 O3 Na1 130.9(5) . .
Mn1 O3 Na1 98.3(2) . .
Mn2 O3 Na1 89.36(19) . .
C13 O4 Mn2 129.5(5) . .
C22 O5 Mn1 128.5(5) . .
C22 O5 Mn2 114.0(5) . .
Mn1 O5 Mn2 107.8(2) . .
C24 O6 Mn2 113.1(4) . .
C24 O6 Mn3 119.6(4) . .
Mn2 O6 Mn3 101.2(2) . .
C24 O6 Na1 128.2(4) . .
Mn2 O6 Na1 97.8(2) . .
Mn3 O6 Na1 91.73(18) . .
C25 O7 Mn3 127.5(6) . .
C34 O8 Mn2 130.9(6) . .
C34 O8 Mn3 118.4(5) . .
Mn2 O8 Mn3 108.9(3) . .
C36 O9 Mn3 114.7(5) . .
C36 O9 Mn1 116.7(5) . 3_676
Mn3 O9 Mn1 101.8(2) . 3_676
C36 O9 Na1 128.8(5) . .
Mn3 O9 Na1 99.9(2) . .
Mn1 O9 Na1 89.68(19) 3_676 .
C37 O10 Mn4 130.3(5) . .
N4 C44 C42 113.0(7) . .
N4 C44 H44A 109.0 . .
C42 C44 H44A 109.0 . .
N4 C44 H44B 109.0 . .
C42 C44 H44B 109.0 . .
H44A C44 H44B 107.8 . .
C46 O11 Mn4 114.1(4) . .
C46 O11 Mn5 119.5(4) . .
Mn4 O11 Mn5 100.2(2) . .
C46 O11 Na2 129.1(5) . .
Mn4 O11 Na2 98.2(2) . .
Mn5 O11 Na2 89.82(17) . .
C48 O12 Mn6 130.4(5) . 3_577
C48 O12 Mn4 115.1(5) . .
Mn6 O12 Mn4 108.4(2) 3_577 .
C49 O13 Mn5 128.8(5) . .
C58 O14 Mn4 130.3(5) . .
C58 O14 Mn5 115.2(5) . .
Mn4 O14 Mn5 108.5(3) . .
C60 O15 Mn5 113.8(5) . .
C60 O15 Mn6 118.1(5) . .
Mn5 O15 Mn6 100.8(2) . .
C60 O15 Na2 130.8(4) . .
Mn5 O15 Na2 97.4(2) . .
Mn6 O15 Na2 90.00(18) . .
C61 O16 Mn6 126.7(5) . .
C72 O17 Mn5 131.7(5) . .
C72 O17 Mn6 117.2(4) . .
Mn5 O17 Mn6 109.4(2) . .
C70 O18 Mn6 114.4(4) . .
C70 O18 Mn4 116.3(4) . 3_577
Mn6 O18 Mn4 101.2(2) . 3_577
C70 O18 Na2 129.8(4) . .
Mn6 O18 Na2 99.9(2) . .
Mn4 O18 Na2 89.87(18) 3_577 .
C8 N1 C11 114.8(9) . .
C8 N1 C9 111.4(8) . .
C11 N1 C9 111.1(8) . .
C8 N1 Mn1 107.8(7) . .
C11 N1 Mn1 101.1(5) . .
C9 N1 Mn1 109.9(6) . .
C21 N2 C20 112.2(6) . .
C21 N2 C23 111.6(6) . .
C20 N2 C23 110.7(6) . .
C21 N2 Mn2 110.7(4) . .
C20 N2 Mn2 108.5(5) . .
C23 N2 Mn2 102.7(4) . .
C32 N3 C33 112.5(7) . .
C32 N3 C35 109.4(7) . .
C33 N3 C35 112.0(8) . .
C32 N3 Mn3 108.8(6) . .
C33 N3 Mn3 111.3(5) . .
C35 N3 Mn3 102.3(5) . .
C45 N4 C47 111.5(7) . .
C45 N4 C44 110.9(6) . .
C47 N4 C44 113.8(6) . .
C45 N4 Mn4 102.4(5) . .
C47 N4 Mn4 110.0(4) . .
C44 N4 Mn4 107.5(5) . .
C56 N5 C59 112.4(7) . .
C56 N5 C57 112.7(7) . .
C59 N5 C57 112.2(7) . .
C56 N5 Mn5 107.6(5) . .
C59 N5 Mn5 101.5(5) . .
C57 N5 Mn5 109.8(5) . .
C71 N6 C68 112.3(6) . .
C71 N6 C69 112.2(7) . .
C68 N6 C69 111.6(7) . .
C71 N6 Mn6 110.5(5) . .
C68 N6 Mn6 107.5(5) . .
C69 N6 Mn6 102.2(5) . .
O1 C1 C6 123.0(12) . .
O1 C1 C2 114.9(15) . .
C6 C1 C2 122.1(13) . .
C1 C2 C3 116.6(17) . .
C1 C2 H2 121.7 . .
C3 C2 H2 121.7 . .
C2 C3 C4 114.7(15) . .
C2 C3 H3 122.6 . .
C4 C3 H3 122.6 . .
C5 C4 C3 129.1(19) . .
C5 C4 C7 123(2) . .
C3 C4 C7 108.1(18) . .
C4 C5 C6 114.4(19) . .
C4 C5 H5 122.8 . .
C6 C5 H5 122.8 . .
C5 C6 C8 117.8(16) . .
C5 C6 C1 123.1(16) . .
C8 C6 C1 119.1(11) . .
C4 C7 H7A 109.5 . .
C4 C7 H7B 109.5 . .
H7A C7 H7B 109.5 . .
C4 C7 H7C 109.5 . .
H7A C7 H7C 109.5 . .
H7B C7 H7C 109.5 . .
C6 C8 N1 114.4(10) . .
C6 C8 H8A 108.7 . .
N1 C8 H8A 108.7 . .
C6 C8 H8B 108.7 . .
N1 C8 H8B 108.7 . .
H8A C8 H8B 107.6 . .
N1 C9 C10 111.0(8) . .
N1 C9 H9A 109.4 . .
C10 C9 H9A 109.4 . .
N1 C9 H9B 109.4 . .
C10 C9 H9B 109.4 . .
H9A C9 H9B 108.0 . .
O2 C10 C9 108.4(7) . .
O2 C10 H10A 110.0 . .
C9 C10 H10A 110.0 . .
O2 C10 H10B 110.0 . .
C9 C10 H10B 110.0 . .
H10A C10 H10B 108.4 . .
N1 C11 C12 110.0(8) . .
N1 C11 H11A 109.7 . .
C12 C11 H11A 109.7 . .
N1 C11 H11B 109.7 . .
C12 C11 H11B 109.7 . .
H11A C11 H11B 108.2 . .
O3 C12 C11 109.8(7) . .
O3 C12 H12A 109.7 . .
C11 C12 H12A 109.7 . .
O3 C12 H12B 109.7 . .
C11 C12 H12B 109.7 . .
H12A C12 H12B 108.2 . .
O4 C13 C14 118.6(7) . .
O4 C13 C18 123.3(7) . .
C14 C13 C18 118.0(7) . .
C15 C14 C13 120.9(8) . .
C15 C14 H14 119.6 . .
C13 C14 H14 119.6 . .
C14 C15 C16 122.4(8) . .
C14 C15 H15 118.8 . .
C16 C15 H15 118.8 . .
C17 C16 C15 117.2(8) . .
C17 C16 C19 120.6(8) . .
C15 C16 C19 122.2(8) . .
C18 C17 C16 121.8(8) . .
C18 C17 H17 119.1 . .
C16 C17 H17 119.1 . .
C17 C18 C13 119.6(8) . .
C17 C18 C20 118.9(8) . .
C13 C18 C20 121.4(7) . .
C16 C19 H19A 109.5 . .
C16 C19 H19B 109.5 . .
H19A C19 H19B 109.5 . .
C16 C19 H19C 109.5 . .
H19A C19 H19C 109.5 . .
H19B C19 H19C 109.5 . .
N2 C20 C18 112.5(7) . .
N2 C20 H20A 109.1 . .
C18 C20 H20A 109.1 . .
N2 C20 H20B 109.1 . .
C18 C20 H20B 109.1 . .
H20A C20 H20B 107.8 . .
N2 C21 C22 110.4(6) . .
N2 C21 H21A 109.6 . .
C22 C21 H21A 109.6 . .
N2 C21 H21B 109.6 . .
C22 C21 H21B 109.6 . .
H21A C21 H21B 108.1 . .
O5 C22 C21 107.4(6) . .
O5 C22 H22A 110.2 . .
C21 C22 H22A 110.2 . .
O5 C22 H22B 110.2 . .
C21 C22 H22B 110.2 . .
H22A C22 H22B 108.5 . .
C24 C23 N2 107.8(6) . .
C24 C23 H23A 110.1 . .
N2 C23 H23A 110.1 . .
C24 C23 H23B 110.1 . .
N2 C23 H23B 110.1 . .
H23A C23 H23B 108.5 . .
O6 C24 C23 111.1(6) . .
O6 C24 H24A 109.4 . .
C23 C24 H24A 109.4 . .
O6 C24 H24B 109.4 . .
C23 C24 H24B 109.4 . .
H24A C24 H24B 108.0 . .
O7 C25 C26 119.1(10) . .
O7 C25 C30 121.9(9) . .
C26 C25 C30 119.0(10) . .
C27 C26 C25 119.8(12) . .
C27 C26 H26 120.1 . .
C25 C26 H26 120.1 . .
C28 C27 C26 122.7(12) . .
C28 C27 H27 118.7 . .
C26 C27 H27 118.7 . .
C27 C28 C29 118.2(11) . .
C27 C28 C31 123.6(12) . .
C29 C28 C31 118.2(13) . .
C28 C29 C30 121.0(12) . .
C28 C29 H29 119.5 . .
C30 C29 H29 119.5 . .
C29 C30 C25 119.2(10) . .
C29 C30 C32 119.9(10) . .
C25 C30 C32 120.8(8) . .
C28 C31 H31A 109.5 . .
C28 C31 H31B 109.5 . .
H31A C31 H31B 109.5 . .
C28 C31 H31C 109.5 . .
H31A C31 H31C 109.5 . .
H31B C31 H31C 109.5 . .
N3 C32 C30 111.1(8) . .
N3 C32 H32A 109.4 . .
C30 C32 H32A 109.4 . .
N3 C32 H32B 109.4 . .
C30 C32 H32B 109.4 . .
H32A C32 H32B 108.0 . .
N3 C33 C34 111.3(7) . .
N3 C33 H33A 109.4 . .
C34 C33 H33A 109.4 . .
N3 C33 H33B 109.4 . .
C34 C33 H33B 109.4 . .
H33A C33 H33B 108.0 . .
O8 C34 C33 106.5(7) . .
O8 C34 H34A 110.4 . .
C33 C34 H34A 110.4 . .
O8 C34 H34B 110.4 . .
C33 C34 H34B 110.4 . .
H34A C34 H34B 108.6 . .
N3 C35 C36 107.5(7) . .
N3 C35 H35A 110.2 . .
C36 C35 H35A 110.2 . .
N3 C35 H35B 110.2 . .
C36 C35 H35B 110.2 . .
H35A C35 H35B 108.5 . .
O9 C36 C35 109.5(7) . .
O9 C36 H36A 109.8 . .
C35 C36 H36A 109.8 . .
O9 C36 H36B 109.8 . .
C35 C36 H36B 109.8 . .
H36A C36 H36B 108.2 . .
O10 C37 C38 117.5(7) . .
O10 C37 C42 122.9(7) . .
C38 C37 C42 119.6(8) . .
C39 C38 C37 121.7(9) . .
C39 C38 H38 119.2 . .
C37 C38 H38 119.2 . .
C40 C39 C38 119.8(9) . .
C40 C39 H39 120.1 . .
C38 C39 H39 120.1 . .
C39 C40 C41 118.8(8) . .
C39 C40 C43 120.6(9) . .
C41 C40 C43 120.5(9) . .
C42 C41 C40 121.7(9) . .
C42 C41 H41 119.1 . .
C40 C41 H41 119.1 . .
C41 C42 C37 118.3(8) . .
C41 C42 C44 119.7(8) . .
C37 C42 C44 121.8(7) . .
C40 C43 H43A 109.5 . .
C40 C43 H43B 109.5 . .
H43A C43 H43B 109.5 . .
C40 C43 H43C 109.5 . .
H43A C43 H43C 109.5 . .
H43B C43 H43C 109.5 . .
N4 C45 C46 108.5(6) . .
N4 C45 H45A 110.0 . .
C46 C45 H45A 110.0 . .
N4 C45 H45B 110.0 . .
C46 C45 H45B 110.0 . .
H45A C45 H45B 108.4 . .
O11 C46 C45 109.7(6) . .
O11 C46 H46A 109.7 . .
C45 C46 H46A 109.7 . .
O11 C46 H46B 109.7 . .
C45 C46 H46B 109.7 . .
H46A C46 H46B 108.2 . .
N4 C47 C48 111.0(6) . .
N4 C47 H47A 109.4 . .
C48 C47 H47A 109.4 . .
N4 C47 H47B 109.4 . .
C48 C47 H47B 109.4 . .
H47A C47 H47B 108.0 . .
O12 C48 C47 106.2(6) . .
O12 C48 H48A 110.5 . .
C47 C48 H48A 110.5 . .
O12 C48 H48B 110.5 . .
C47 C48 H48B 110.5 . .
H48A C48 H48B 108.7 . .
O13 C49 C50 118.5(8) . .
O13 C49 C54 122.2(8) . .
C50 C49 C54 119.3(8) . .
C51 C50 C49 119.2(9) . .
C51 C50 H50 120.4 . .
C49 C50 H50 120.4 . .
C52 C51 C50 122.7(10) . .
C52 C51 H51 118.6 . .
C50 C51 H51 118.6 . .
C51 C52 C53 117.5(8) . .
C51 C52 C55 123.1(11) . .
C53 C52 C55 119.4(11) . .
C52 C53 C54 123.0(9) . .
C52 C53 H53 118.5 . .
C54 C53 H53 118.5 . .
C53 C54 C49 118.2(9) . .
C53 C54 C56 120.0(9) . .
C49 C54 C56 121.8(8) . .
C52 C55 H55A 109.5 . .
C52 C55 H55B 109.5 . .
H55A C55 H55B 109.5 . .
C52 C55 H55C 109.5 . .
H55A C55 H55C 109.5 . .
H55B C55 H55C 109.5 . .
N5 C56 C54 113.3(7) . .
N5 C56 H56A 108.9 . .
C54 C56 H56A 108.9 . .
N5 C56 H56B 108.9 . .
C54 C56 H56B 108.9 . .
H56A C56 H56B 107.7 . .
C58 C57 N5 111.3(7) . .
C58 C57 H57A 109.4 . .
N5 C57 H57A 109.4 . .
C58 C57 H57B 109.4 . .
N5 C57 H57B 109.4 . .
H57A C57 H57B 108.0 . .
O14 C58 C57 108.8(7) . .
O14 C58 H58A 109.9 . .
C57 C58 H58A 109.9 . .
O14 C58 H58B 109.9 . .
C57 C58 H58B 109.9 . .
H58A C58 H58B 108.3 . .
N5 C59 C60 109.4(7) . .
N5 C59 H59A 109.8 . .
C60 C59 H59A 109.8 . .
N5 C59 H59B 109.8 . .
C60 C59 H59B 109.8 . .
H59A C59 H59B 108.2 . .
O15 C60 C59 108.1(6) . .
O15 C60 H60A 110.1 . .
C59 C60 H60A 110.1 . .
O15 C60 H60B 110.1 . .
C59 C60 H60B 110.1 . .
H60A C60 H60B 108.4 . .
C62 C61 O16 118.0(9) . .
C62 C61 C66 120.8(8) . .
O16 C61 C66 121.2(8) . .
C61 C62 C63 118.4(10) . .
C61 C62 H62 120.8 . .
C63 C62 H62 120.8 . .
C62 C63 C64 122.1(10) . .
C62 C63 H63 119.0 . .
C64 C63 H63 119.0 . .
C65 C64 C63 117.1(9) . .
C65 C64 C67 122.8(12) . .
C63 C64 C67 120.1(11) . .
C64 C65 C66 123.0(10) . .
C64 C65 H65 118.5 . .
C66 C65 H65 118.5 . .
C65 C66 C61 118.7(9) . .
C65 C66 C68 120.2(9) . .
C61 C66 C68 121.1(8) . .
C64 C67 H67A 109.5 . .
C64 C67 H67B 109.5 . .
H67A C67 H67B 109.5 . .
C64 C67 H67C 109.5 . .
H67A C67 H67C 109.5 . .
H67B C67 H67C 109.5 . .
C66 C68 N6 112.9(7) . .
C66 C68 H68A 109.0 . .
N6 C68 H68A 109.0 . .
C66 C68 H68B 109.0 . .
N6 C68 H68B 109.0 . .
H68A C68 H68B 107.8 . .
N6 C69 C70 107.7(7) . .
N6 C69 H69A 110.2 . .
C70 C69 H69A 110.2 . .
N6 C69 H69B 110.2 . .
C70 C69 H69B 110.2 . .
H69A C69 H69B 108.5 . .
O18 C70 C69 109.8(6) . .
O18 C70 H70A 109.7 . .
C69 C70 H70A 109.7 . .
O18 C70 H70B 109.7 . .
C69 C70 H70B 109.7 . .
H70A C70 H70B 108.2 . .
N6 C71 C72 112.1(7) . .
N6 C71 H71A 109.2 . .
C72 C71 H71A 109.2 . .
N6 C71 H71B 109.2 . .
C72 C71 H71B 109.2 . .
H71A C71 H71B 107.9 . .
O17 C72 C71 108.2(6) . .
O17 C72 H72A 110.1 . .
C71 C72 H72A 110.1 . .
O17 C72 H72B 110.1 . .
C71 C72 H72B 110.1 . .
H72A C72 H72B 108.4 . .
O6 Na1 O6 180.000(1) 3_676 .
O6 Na1 O9 100.97(18) 3_676 .
O6 Na1 O9 79.03(18) . .
O6 Na1 O9 79.03(18) 3_676 3_676
O6 Na1 O9 100.97(18) . 3_676
O9 Na1 O9 180.00(15) . 3_676
O6 Na1 O3 98.76(18) 3_676 .
O6 Na1 O3 81.24(18) . .
O9 Na1 O3 99.09(19) . .
O9 Na1 O3 80.91(19) 3_676 .
O6 Na1 O3 81.24(18) 3_676 3_676
O6 Na1 O3 98.76(18) . 3_676
O9 Na1 O3 80.91(19) . 3_676
O9 Na1 O3 99.09(19) 3_676 3_676
O3 Na1 O3 180.0(2) . 3_676
O6 Na1 Mn2 143.22(13) 3_676 .
O6 Na1 Mn2 36.78(13) . .
O9 Na1 Mn2 87.55(14) . .
O9 Na1 Mn2 92.45(14) 3_676 .
O3 Na1 Mn2 44.46(13) . .
O3 Na1 Mn2 135.54(13) 3_676 .
O6 Na1 Mn2 36.78(13) 3_676 3_676
O6 Na1 Mn2 143.22(13) . 3_676
O9 Na1 Mn2 92.45(14) . 3_676
O9 Na1 Mn2 87.55(14) 3_676 3_676
O3 Na1 Mn2 135.54(13) . 3_676
O3 Na1 Mn2 44.46(13) 3_676 3_676
Mn2 Na1 Mn2 180.0 . 3_676
O6 Na1 Mn1 89.05(12) 3_676 3_676
O6 Na1 Mn1 90.95(12) . 3_676
O9 Na1 Mn1 44.47(14) . 3_676
O9 Na1 Mn1 135.53(14) 3_676 3_676
O3 Na1 Mn1 143.52(13) . 3_676
O3 Na1 Mn1 36.48(13) 3_676 3_676
Mn2 Na1 Mn1 119.78(3) . 3_676
Mn2 Na1 Mn1 60.22(3) 3_676 3_676
O6 Na1 Mn1 90.95(12) 3_676 .
O6 Na1 Mn1 89.05(12) . .
O9 Na1 Mn1 135.53(14) . .
O9 Na1 Mn1 44.47(14) 3_676 .
O3 Na1 Mn1 36.48(13) . .
O3 Na1 Mn1 143.52(13) 3_676 .
Mn2 Na1 Mn1 60.22(3) . .
Mn2 Na1 Mn1 119.78(3) 3_676 .
Mn1 Na1 Mn1 180.0 3_676 .
O6 Na1 Mn3 136.73(13) 3_676 .
O6 Na1 Mn3 43.27(13) . .
O9 Na1 Mn3 35.77(13) . .
O9 Na1 Mn3 144.23(13) 3_676 .
O3 Na1 Mn3 91.65(13) . .
O3 Na1 Mn3 88.35(13) 3_676 .
Mn2 Na1 Mn3 59.93(3) . .
Mn2 Na1 Mn3 120.07(3) 3_676 .
Mn1 Na1 Mn3 60.35(3) 3_676 .
Mn1 Na1 Mn3 119.65(3) . .
O6 Na1 Mn3 43.27(13) 3_676 3_676
O6 Na1 Mn3 136.73(13) . 3_676
O9 Na1 Mn3 144.23(13) . 3_676
O9 Na1 Mn3 35.77(13) 3_676 3_676
O3 Na1 Mn3 88.35(13) . 3_676
O3 Na1 Mn3 91.65(13) 3_676 3_676
Mn2 Na1 Mn3 120.07(3) . 3_676
Mn2 Na1 Mn3 59.93(3) 3_676 3_676
Mn1 Na1 Mn3 119.65(3) 3_676 3_676
Mn1 Na1 Mn3 60.35(3) . 3_676
Mn3 Na1 Mn3 180.0 . 3_676
O11 Na2 O11 180.0(2) . 3_577
O11 Na2 O18 99.42(18) . .
O11 Na2 O18 80.58(18) 3_577 .
O11 Na2 O18 80.58(18) . 3_577
O11 Na2 O18 99.42(18) 3_577 3_577
O18 Na2 O18 180.0 . 3_577
O11 Na2 O15 80.95(17) . .
O11 Na2 O15 99.05(17) 3_577 .
O18 Na2 O15 79.86(18) . .
O18 Na2 O15 100.14(18) 3_577 .
O11 Na2 O15 99.05(17) . 3_577
O11 Na2 O15 80.95(17) 3_577 3_577
O18 Na2 O15 100.14(18) . 3_577
O18 Na2 O15 79.86(18) 3_577 3_577
O15 Na2 O15 180.000(1) . 3_577
O11 Na2 Mn4 143.44(13) . 3_577
O11 Na2 Mn4 36.56(13) 3_577 3_577
O18 Na2 Mn4 44.17(13) . 3_577
O18 Na2 Mn4 135.83(13) 3_577 3_577
O15 Na2 Mn4 92.89(13) . 3_577
O15 Na2 Mn4 87.11(13) 3_577 3_577
O11 Na2 Mn4 36.56(13) . .
O11 Na2 Mn4 143.44(13) 3_577 .
O18 Na2 Mn4 135.83(13) . .
O18 Na2 Mn4 44.17(12) 3_577 .
O15 Na2 Mn4 87.11(13) . .
O15 Na2 Mn4 92.89(13) 3_577 .
Mn4 Na2 Mn4 180.00(4) 3_577 .
O11 Na2 Mn5 44.47(13) . .
O11 Na2 Mn5 135.53(13) 3_577 .
O18 Na2 Mn5 86.53(13) . .
O18 Na2 Mn5 93.47(13) 3_577 .
O15 Na2 Mn5 36.56(12) . .
O15 Na2 Mn5 143.44(12) 3_577 .
Mn4 Na2 Mn5 119.89(4) 3_577 .
Mn4 Na2 Mn5 60.11(4) . .
O11 Na2 Mn5 135.53(13) . 3_577
O11 Na2 Mn5 44.47(13) 3_577 3_577
O18 Na2 Mn5 93.47(13) . 3_577
O18 Na2 Mn5 86.53(13) 3_577 3_577
O15 Na2 Mn5 143.44(12) . 3_577
O15 Na2 Mn5 36.56(12) 3_577 3_577
Mn4 Na2 Mn5 60.11(4) 3_577 3_577
Mn4 Na2 Mn5 119.89(4) . 3_577
Mn5 Na2 Mn5 180.00(2) . 3_577
O11 Na2 Mn6 93.30(13) . .
O11 Na2 Mn6 86.70(13) 3_577 .
O18 Na2 Mn6 35.81(13) . .
O18 Na2 Mn6 144.19(13) 3_577 .
O15 Na2 Mn6 44.14(13) . .
O15 Na2 Mn6 135.86(13) 3_577 .
Mn4 Na2 Mn6 59.91(4) 3_577 .
Mn4 Na2 Mn6 120.09(4) . .
Mn5 Na2 Mn6 60.15(3) . .
Mn5 Na2 Mn6 119.85(3) 3_577 .
O11 Na2 Mn6 86.70(13) . 3_577
O11 Na2 Mn6 93.30(13) 3_577 3_577
O18 Na2 Mn6 144.19(13) . 3_577
O18 Na2 Mn6 35.81(13) 3_577 3_577
O15 Na2 Mn6 135.86(13) . 3_577
O15 Na2 Mn6 44.14(13) 3_577 3_577
Mn4 Na2 Mn6 120.09(4) 3_577 3_577
Mn4 Na2 Mn6 59.91(4) . 3_577
Mn5 Na2 Mn6 119.85(3) . 3_577
Mn5 Na2 Mn6 60.15(3) 3_577 3_577
Mn6 Na2 Mn6 180.0 . 3_577

loop_
_geom_bond_atom_site_label_1
_geom_bond_atom_site_label_2
_geom_bond_distance
_geom_bond_site_symmetry_2
Mn1 O1 1.868(6) .
Mn1 O3 1.931(5) .
Mn1 O5 1.959(5) .
Mn1 O2 2.035(6) .
Mn1 N1 2.241(8) .
Mn1 O9 2.252(6) 3_676
Mn1 Na1 3.2144(13) .
Mn1 Mn2 3.2163(19) .
Mn2 O4 1.851(6) .
Mn2 O6 1.932(5) .
Mn2 O8 1.932(6) .
Mn2 O5 2.023(5) .
Mn2 N2 2.203(6) .
Mn2 O3 2.239(5) .
Mn2 Na1 3.1968(12) .
Mn2 Mn3 3.2201(18) .
Mn3 O7 1.851(6) .
Mn3 O9 1.928(5) .
Mn3 O2 1.931(6) 3_676
Mn3 O8 2.024(6) .
Mn3 N3 2.206(7) .
Mn3 O6 2.229(5) .
Mn3 Na1 3.2499(14) .
Mn4 O10 1.842(6) .
Mn4 O11 1.927(5) .
Mn4 O14 1.944(6) .
Mn4 O12 2.026(6) .
Mn4 N4 2.227(6) .
Mn4 O18 2.231(5) 3_577
Mn4 Na2 3.2023(13) .
Mn4 Mn5 3.210(2) .
Mn4 Mn6 3.2192(17) 3_577
Mn5 O13 1.868(5) .
Mn5 O15 1.927(5) .
Mn5 O17 1.941(5) .
Mn5 O14 2.013(6) .
Mn5 N5 2.206(7) .
Mn5 O11 2.247(5) .
Mn5 Na2 3.2078(13) .
Mn5 Mn6 3.2337(18) .
Mn6 O16 1.860(6) .
Mn6 O18 1.927(5) .
Mn6 O12 1.943(5) 3_577
Mn6 O17 2.021(5) .
Mn6 N6 2.225(7) .
Mn6 O15 2.260(6) .
Mn6 Mn4 3.2192(17) 3_577
Mn6 Na2 3.2448(16) .
O1 C1 1.363(14) .
O2 C10 1.420(11) .
O2 Mn3 1.931(6) 3_676
O3 C12 1.429(10) .
O3 Na1 2.307(5) .
O4 C13 1.365(9) .
O5 C22 1.419(9) .
O6 C24 1.421(9) .
O6 Na1 2.299(5) .
O7 C25 1.367(11) .
O8 C34 1.429(10) .
O9 C36 1.430(9) .
O9 Mn1 2.252(6) 3_676
O9 Na1 2.306(5) .
O10 C37 1.385(10) .
C44 N4 1.503(10) .
C44 C42 1.523(12) .
C44 H44A 0.9700 .
C44 H44B 0.9700 .
O11 C46 1.408(8) .
O11 Na2 2.296(5) .
O12 C48 1.419(9) .
O12 Mn6 1.943(5) 3_577
O13 C49 1.345(9) .
O14 C58 1.428(10) .
O15 C60 1.433(9) .
O15 Na2 2.329(5) .
O16 C61 1.391(10) .
O17 C72 1.430(9) .
O18 C70 1.455(9) .
O18 Mn4 2.231(5) 3_577
O18 Na2 2.302(5) .
N1 C8 1.489(12) .
N1 C11 1.491(13) .
N1 C9 1.496(11) .
N2 C21 1.489(9) .
N2 C20 1.502(10) .
N2 C23 1.518(10) .
N3 C32 1.482(11) .
N3 C33 1.485(12) .
N3 C35 1.494(11) .
N4 C45 1.480(10) .
N4 C47 1.484(10) .
N5 C56 1.484(10) .
N5 C59 1.488(11) .
N5 C57 1.513(11) .
N6 C71 1.482(10) .
N6 C68 1.485(10) .
N6 C69 1.512(11) .
C1 C6 1.44(2) .
C1 C2 1.456(19) .
C2 C3 1.47(2) .
C2 H2 0.9300 .
C3 C4 1.48(3) .
C3 H3 0.9300 .
C4 C5 1.36(2) .
C4 C7 1.66(3) .
C5 C6 1.399(16) .
C5 H5 0.9300 .
C6 C8 1.429(19) .
C7 H7A 0.9600 .
C7 H7B 0.9600 .
C7 H7C 0.9600 .
C8 H8A 0.9700 .
C8 H8B 0.9700 .
C9 C10 1.537(15) .
C9 H9A 0.9700 .
C9 H9B 0.9700 .
C10 H10A 0.9700 .
C10 H10B 0.9700 .
C11 C12 1.497(13) .
C11 H11A 0.9700 .
C11 H11B 0.9700 .
C12 H12A 0.9700 .
C12 H12B 0.9700 .
C13 C14 1.390(11) .
C13 C18 1.419(11) .
C14 C15 1.354(11) .
C14 H14 0.9300 .
C15 C16 1.393(12) .
C15 H15 0.9300 .
C16 C17 1.388(11) .
C16 C19 1.527(11) .
C17 C18 1.381(11) .
C17 H17 0.9300 .
C18 C20 1.506(12) .
C19 H19A 0.9600 .
C19 H19B 0.9600 .
C19 H19C 0.9600 .
C20 H20A 0.9700 .
C20 H20B 0.9700 .
C21 C22 1.554(11) .
C21 H21A 0.9700 .
C21 H21B 0.9700 .
C22 H22A 0.9700 .
C22 H22B 0.9700 .
C23 C24 1.506(11) .
C23 H23A 0.9700 .
C23 H23B 0.9700 .
C24 H24A 0.9700 .
C24 H24B 0.9700 .
C25 C26 1.384(13) .
C25 C30 1.407(15) .
C26 C27 1.381(14) .
C26 H26 0.9300 .
C27 C28 1.355(18) .
C27 H27 0.9300 .
C28 C29 1.392(16) .
C28 C31 1.531(16) .
C29 C30 1.397(14) .
C29 H29 0.9300 .
C30 C32 1.545(14) .
C31 H31A 0.9600 .
C31 H31B 0.9600 .
C31 H31C 0.9600 .
C32 H32A 0.9700 .
C32 H32B 0.9700 .
C33 C34 1.548(13) .
C33 H33A 0.9700 .
C33 H33B 0.9700 .
C34 H34A 0.9700 .
C34 H34B 0.9700 .
C35 C36 1.530(11) .
C35 H35A 0.9700 .
C35 H35B 0.9700 .
C36 H36A 0.9700 .
C36 H36B 0.9700 .
C37 C38 1.385(11) .
C37 C42 1.393(12) .
C38 C39 1.377(12) .
C38 H38 0.9300 .
C39 C40 1.376(13) .
C39 H39 0.9300 .
C40 C41 1.402(13) .
C40 C43 1.541(12) .
C41 C42 1.391(11) .
C41 H41 0.9300 .
C43 H43A 0.9600 .
C43 H43B 0.9600 .
C43 H43C 0.9600 .
C45 C46 1.537(11) .
C45 H45A 0.9700 .
C45 H45B 0.9700 .
C46 H46A 0.9700 .
C46 H46B 0.9700 .
C47 C48 1.538(11) .
C47 H47A 0.9700 .
C47 H47B 0.9700 .
C48 H48A 0.9700 .
C48 H48B 0.9700 .
C49 C50 1.401(12) .
C49 C54 1.411(13) .
C50 C51 1.399(12) .
C50 H50 0.9300 .
C51 C52 1.367(15) .
C51 H51 0.9300 .
C52 C53 1.379(14) .
C52 C55 1.521(13) .
C53 C54 1.404(12) .
C53 H53 0.9300 .
C54 C56 1.495(13) .
C55 H55A 0.9600 .
C55 H55B 0.9600 .
C55 H55C 0.9600 .
C56 H56A 0.9700 .
C56 H56B 0.9700 .
C57 C58 1.495(12) .
C57 H57A 0.9700 .
C57 H57B 0.9700 .
C58 H58A 0.9700 .
C58 H58B 0.9700 .
C59 C60 1.530(11) .
C59 H59A 0.9700 .
C59 H59B 0.9700 .
C60 H60A 0.9700 .
C60 H60B 0.9700 .
C61 C62 1.385(13) .
C61 C66 1.407(13) .
C62 C63 1.414(13) .
C62 H62 0.9300 .
C63 C64 1.416(16) .
C63 H63 0.9300 .
C64 C65 1.368(15) .
C64 C67 1.528(13) .
C65 C66 1.403(11) .
C65 H65 0.9300 .
C66 C68 1.484(13) .
C67 H67A 0.9600 .
C67 H67B 0.9600 .
C67 H67C 0.9600 .
C68 H68A 0.9700 .
C68 H68B 0.9700 .
C69 C70 1.519(11) .
C69 H69A 0.9700 .
C69 H69B 0.9700 .
C70 H70A 0.9700 .
C70 H70B 0.9700 .
C71 C72 1.486(11) .
C71 H71A 0.9700 .
C71 H71B 0.9700 .
C72 H72A 0.9700 .
C72 H72B 0.9700 .
Na1 O6 2.299(5) 3_676
Na1 O9 2.306(5) 3_676
Na1 O3 2.307(5) 3_676
Na1 Mn2 3.1968(13) 3_676
Na1 Mn1 3.2144(13) 3_676
Na1 Mn3 3.2499(14) 3_676
Na2 O11 2.296(5) 3_577
Na2 O18 2.302(5) 3_577
Na2 O15 2.329(5) 3_577
Na2 Mn4 3.2023(13) 3_577
Na2 Mn5 3.2078(13) 3_577
Na2 Mn6 3.2448(16) 3_577
O19 C73 1.357(10) .
O20 C74 1.402(10) .
O21 C75 1.398(10) .

loop_
_geom_torsion_atom_site_label_1
_geom_torsion_atom_site_label_2
_geom_torsion_atom_site_label_3
_geom_torsion_atom_site_label_4
_geom_torsion
_geom_torsion_site_symmetry_1
_geom_torsion_site_symmetry_4
O1 Mn1 Mn2 O4 69.7(3) . .
O3 Mn1 Mn2 O4 -94.8(3) . .
O5 Mn1 Mn2 O4 92.6(3) . .
O2 Mn1 Mn2 O4 -121.5(3) . .
N1 Mn1 Mn2 O4 -33.4(3) . .
O9 Mn1 Mn2 O4 176.9(2) 3_676 .
Na1 Mn1 Mn2 O4 -150.14(18) . .
O1 Mn1 Mn2 O6 -111.0(3) . .
O3 Mn1 Mn2 O6 84.5(3) . .
O5 Mn1 Mn2 O6 -88.1(3) . .
O2 Mn1 Mn2 O6 57.7(3) . .
N1 Mn1 Mn2 O6 145.9(2) . .
O9 Mn1 Mn2 O6 -3.8(2) 3_676 .
Na1 Mn1 Mn2 O6 29.14(15) . .
O1 Mn1 Mn2 O8 168.0(4) . .
O3 Mn1 Mn2 O8 3.6(3) . .
O5 Mn1 Mn2 O8 -169.1(4) . .
O2 Mn1 Mn2 O8 -23.2(4) . .
N1 Mn1 Mn2 O8 64.9(3) . .
O9 Mn1 Mn2 O8 -84.8(3) 3_676 .
Na1 Mn1 Mn2 O8 -51.8(2) . .
O1 Mn1 Mn2 O5 -22.9(4) . .
O3 Mn1 Mn2 O5 172.6(4) . .
O2 Mn1 Mn2 O5 145.9(4) . .
N1 Mn1 Mn2 O5 -126.0(3) . .
O9 Mn1 Mn2 O5 84.3(3) 3_676 .
Na1 Mn1 Mn2 O5 117.3(3) . .
O1 Mn1 Mn2 N2 -25.2(4) . .
O3 Mn1 Mn2 N2 170.4(3) . .
O5 Mn1 Mn2 N2 -2.3(3) . .
O2 Mn1 Mn2 N2 143.6(3) . .
N1 Mn1 Mn2 N2 -128.3(3) . .
O9 Mn1 Mn2 N2 82.0(2) 3_676 .
Na1 Mn1 Mn2 N2 114.98(19) . .
O1 Mn1 Mn2 O3 164.5(4) . .
O5 Mn1 Mn2 O3 -172.6(4) . .
O2 Mn1 Mn2 O3 -26.8(4) . .
N1 Mn1 Mn2 O3 61.3(3) . .
O9 Mn1 Mn2 O3 -88.3(3) 3_676 .
Na1 Mn1 Mn2 O3 -55.4(2) . .
O1 Mn1 Mn2 Na1 -140.1(3) . .
O3 Mn1 Mn2 Na1 55.4(2) . .
O5 Mn1 Mn2 Na1 -117.3(3) . .
O2 Mn1 Mn2 Na1 28.6(3) . .
N1 Mn1 Mn2 Na1 116.72(19) . .
O9 Mn1 Mn2 Na1 -32.96(13) 3_676 .
O1 Mn1 Mn2 Mn3 -148.3(3) . .
O3 Mn1 Mn2 Mn3 47.2(2) . .
O5 Mn1 Mn2 Mn3 -125.5(3) . .
O2 Mn1 Mn2 Mn3 20.4(3) . .
N1 Mn1 Mn2 Mn3 108.52(19) . .
O9 Mn1 Mn2 Mn3 -41.16(14) 3_676 .
Na1 Mn1 Mn2 Mn3 -8.20(5) . .
O4 Mn2 Mn3 O7 -74.2(3) . .
O6 Mn2 Mn3 O7 94.8(3) . .
O8 Mn2 Mn3 O7 -85.6(4) . .
O5 Mn2 Mn3 O7 115.9(3) . .
N2 Mn2 Mn3 O7 29.6(3) . .
O3 Mn2 Mn3 O7 -176.8(3) . .
Na1 Mn2 Mn3 O7 149.4(2) . .
Mn1 Mn2 Mn3 O7 157.5(2) . .
O4 Mn2 Mn3 O9 107.4(3) . .
O6 Mn2 Mn3 O9 -83.7(3) . .
O8 Mn2 Mn3 O9 95.9(3) . .
O5 Mn2 Mn3 O9 -62.6(3) . .
N2 Mn2 Mn3 O9 -148.9(2) . .
O3 Mn2 Mn3 O9 4.7(2) . .
Na1 Mn2 Mn3 O9 -29.12(16) . .
Mn1 Mn2 Mn3 O9 -20.98(17) . .
O4 Mn2 Mn3 O2 -174.1(3) . 3_676
O6 Mn2 Mn3 O2 -5.1(3) . 3_676
O8 Mn2 Mn3 O2 174.5(4) . 3_676
O5 Mn2 Mn3 O2 15.9(3) . 3_676
N2 Mn2 Mn3 O2 -70.4(3) . 3_676
O3 Mn2 Mn3 O2 83.3(3) . 3_676
Na1 Mn2 Mn3 O2 49.4(2) . 3_676
Mn1 Mn2 Mn3 O2 57.6(2) . 3_676
O4 Mn2 Mn3 O8 11.4(4) . .
O6 Mn2 Mn3 O8 -179.6(4) . .
O5 Mn2 Mn3 O8 -158.6(4) . .
N2 Mn2 Mn3 O8 115.2(4) . .
O3 Mn2 Mn3 O8 -91.2(3) . .
Na1 Mn2 Mn3 O8 -125.0(3) . .
Mn1 Mn2 Mn3 O8 -116.9(3) . .
O4 Mn2 Mn3 N3 23.3(3) . .
O6 Mn2 Mn3 N3 -167.7(3) . .
O8 Mn2 Mn3 N3 11.9(4) . .
O5 Mn2 Mn3 N3 -146.7(3) . .
N2 Mn2 Mn3 N3 127.0(3) . .
O3 Mn2 Mn3 N3 -79.3(2) . .
Na1 Mn2 Mn3 N3 -113.2(2) . .
Mn1 Mn2 Mn3 N3 -105.0(2) . .
O4 Mn2 Mn3 O6 -169.0(3) . .
O8 Mn2 Mn3 O6 179.6(4) . .
O5 Mn2 Mn3 O6 21.0(3) . .
N2 Mn2 Mn3 O6 -65.2(3) . .
O3 Mn2 Mn3 O6 88.4(3) . .
Na1 Mn2 Mn3 O6 54.5(2) . .
Mn1 Mn2 Mn3 O6 62.7(2) . .
O4 Mn2 Mn3 Na1 136.5(2) . .
O6 Mn2 Mn3 Na1 -54.5(2) . .
O8 Mn2 Mn3 Na1 125.0(3) . .
O5 Mn2 Mn3 Na1 -33.5(2) . .
N2 Mn2 Mn3 Na1 -119.77(17) . .
O3 Mn2 Mn3 Na1 33.85(14) . .
Mn1 Mn2 Mn3 Na1 8.15(5) . .
O10 Mn4 Mn5 O13 76.3(3) . .
O11 Mn4 Mn5 O13 -92.2(3) . .
O14 Mn4 Mn5 O13 90.3(3) . .
O12 Mn4 Mn5 O13 -111.5(3) . .
N4 Mn4 Mn5 O13 -26.7(2) . .
O18 Mn4 Mn5 O13 -178.5(2) 3_577 .
Na2 Mn4 Mn5 O13 -147.15(17) . .
Mn6 Mn4 Mn5 O13 -151.91(17) 3_577 .
O10 Mn4 Mn5 O15 -104.5(3) . .
O11 Mn4 Mn5 O15 87.1(3) . .
O14 Mn4 Mn5 O15 -90.5(3) . .
O12 Mn4 Mn5 O15 67.7(3) . .
N4 Mn4 Mn5 O15 152.5(2) . .
O18 Mn4 Mn5 O15 0.7(2) 3_577 .
Na2 Mn4 Mn5 O15 32.07(16) . .
Mn6 Mn4 Mn5 O15 27.32(17) 3_577 .
O10 Mn4 Mn5 O17 176.1(3) . .
O11 Mn4 Mn5 O17 7.6(3) . .
O14 Mn4 Mn5 O17 -170.0(3) . .
O12 Mn4 Mn5 O17 -11.8(3) . .
N4 Mn4 Mn5 O17 73.0(3) . .
O18 Mn4 Mn5 O17 -78.8(2) 3_577 .
Na2 Mn4 Mn5 O17 -47.4(2) . .
Mn6 Mn4 Mn5 O17 -52.2(2) 3_577 .
O10 Mn4 Mn5 O14 -13.9(4) . .
O11 Mn4 Mn5 O14 177.6(3) . .
O12 Mn4 Mn5 O14 158.2(4) . .
N4 Mn4 Mn5 O14 -117.0(3) . .
O18 Mn4 Mn5 O14 91.2(3) 3_577 .
Na2 Mn4 Mn5 O14 122.6(3) . .
Mn6 Mn4 Mn5 O14 117.8(3) 3_577 .
O10 Mn4 Mn5 N5 -19.2(3) . .
O11 Mn4 Mn5 N5 172.3(3) . .
O14 Mn4 Mn5 N5 -5.3(3) . .
O12 Mn4 Mn5 N5 152.9(3) . .
N4 Mn4 Mn5 N5 -122.3(3) . .
O18 Mn4 Mn5 N5 85.9(2) 3_577 .
Na2 Mn4 Mn5 N5 117.3(2) . .
Mn6 Mn4 Mn5 N5 112.5(2) 3_577 .
O10 Mn4 Mn5 O11 168.5(3) . .
O14 Mn4 Mn5 O11 -177.6(3) . .
O12 Mn4 Mn5 O11 -19.3(3) . .
N4 Mn4 Mn5 O11 65.4(3) . .
O18 Mn4 Mn5 O11 -86.4(2) 3_577 .
Na2 Mn4 Mn5 O11 -55.0(2) . .
Mn6 Mn4 Mn5 O11 -59.7(2) 3_577 .
O10 Mn4 Mn5 Na2 -136.5(2) . .
O11 Mn4 Mn5 Na2 55.0(2) . .
O14 Mn4 Mn5 Na2 -122.6(3) . .
O12 Mn4 Mn5 Na2 35.6(2) . .
N4 Mn4 Mn5 Na2 120.41(17) . .
O18 Mn4 Mn5 Na2 -31.38(13) 3_577 .
Mn6 Mn4 Mn5 Na2 -4.75(4) 3_577 .
O10 Mn4 Mn5 Mn6 -141.2(2) . .
O11 Mn4 Mn5 Mn6 50.3(2) . .
O14 Mn4 Mn5 Mn6 -127.3(3) . .
O12 Mn4 Mn5 Mn6 30.9(2) . .
N4 Mn4 Mn5 Mn6 115.70(18) . .
O18 Mn4 Mn5 Mn6 -36.10(14) 3_577 .
Na2 Mn4 Mn5 Mn6 -4.71(4) . .
Mn6 Mn4 Mn5 Mn6 -9.47(8) 3_577 .
O13 Mn5 Mn6 O16 -77.8(3) . .
O15 Mn5 Mn6 O16 91.9(3) . .
O17 Mn5 Mn6 O16 -85.1(3) . .
O14 Mn5 Mn6 O16 111.7(3) . .
N5 Mn5 Mn6 O16 25.5(3) . .
O11 Mn5 Mn6 O16 179.4(2) . .
Na2 Mn5 Mn6 O16 147.63(18) . .
Mn4 Mn5 Mn6 O16 152.32(18) . .
O13 Mn5 Mn6 O18 103.5(3) . .
O15 Mn5 Mn6 O18 -86.8(3) . .
O17 Mn5 Mn6 O18 96.2(3) . .
O14 Mn5 Mn6 O18 -67.0(3) . .
N5 Mn5 Mn6 O18 -153.2(2) . .
O11 Mn5 Mn6 O18 0.77(19) . .
Na2 Mn5 Mn6 O18 -31.03(15) . .
Mn4 Mn5 Mn6 O18 -26.34(16) . .
O13 Mn5 Mn6 O12 -178.2(3) . 3_577
O15 Mn5 Mn6 O12 -8.5(3) . 3_577
O17 Mn5 Mn6 O12 174.5(4) . 3_577
O14 Mn5 Mn6 O12 11.3(3) . 3_577
N5 Mn5 Mn6 O12 -74.9(3) . 3_577
O11 Mn5 Mn6 O12 79.0(3) . 3_577
Na2 Mn5 Mn6 O12 47.2(2) . 3_577
Mn4 Mn5 Mn6 O12 51.9(2) . 3_577
O13 Mn5 Mn6 O17 7.3(3) . .
O15 Mn5 Mn6 O17 177.0(4) . .
O14 Mn5 Mn6 O17 -163.2(4) . .
N5 Mn5 Mn6 O17 110.6(3) . .
O11 Mn5 Mn6 O17 -95.5(3) . .
Na2 Mn5 Mn6 O17 -127.3(3) . .
Mn4 Mn5 Mn6 O17 -122.6(3) . .
O13 Mn5 Mn6 N6 19.7(3) . .
O15 Mn5 Mn6 N6 -170.6(3) . .
O17 Mn5 Mn6 N6 12.4(3) . .
O14 Mn5 Mn6 N6 -150.8(3) . .
N5 Mn5 Mn6 N6 123.0(3) . .
O11 Mn5 Mn6 N6 -83.0(2) . .
Na2 Mn5 Mn6 N6 -114.8(2) . .
Mn4 Mn5 Mn6 N6 -110.2(2) . .
O13 Mn5 Mn6 O15 -169.7(3) . .
O17 Mn5 Mn6 O15 -177.0(4) . .
O14 Mn5 Mn6 O15 19.9(3) . .
N5 Mn5 Mn6 O15 -66.4(3) . .
O11 Mn5 Mn6 O15 87.6(3) . .
Na2 Mn5 Mn6 O15 55.8(2) . .
Mn4 Mn5 Mn6 O15 60.5(2) . .
O13 Mn5 Mn6 Mn4 139.1(2) . 3_577
O15 Mn5 Mn6 Mn4 -51.2(2) . 3_577
O17 Mn5 Mn6 Mn4 131.9(3) . 3_577
O14 Mn5 Mn6 Mn4 -31.3(2) . 3_577
N5 Mn5 Mn6 Mn4 -117.54(19) . 3_577
O11 Mn5 Mn6 Mn4 36.39(14) . 3_577
Na2 Mn5 Mn6 Mn4 4.60(4) . 3_577
Mn4 Mn5 Mn6 Mn4 9.28(8) . 3_577
O13 Mn5 Mn6 Na2 134.5(2) . .
O15 Mn5 Mn6 Na2 -55.8(2) . .
O17 Mn5 Mn6 Na2 127.3(3) . .
O14 Mn5 Mn6 Na2 -35.9(2) . .
N5 Mn5 Mn6 Na2 -122.14(19) . .
O11 Mn5 Mn6 Na2 31.80(13) . .
Mn4 Mn5 Mn6 Na2 4.68(4) . .
O3 Mn1 O1 C1 -99.5(11) . .
O5 Mn1 O1 C1 -150.4(9) . .
O2 Mn1 O1 C1 50.5(9) . .
N1 Mn1 O1 C1 -27.6(9) . .
O9 Mn1 O1 C1 120.8(9) 3_676 .
Na1 Mn1 O1 C1 138.4(8) . .
Mn2 Mn1 O1 C1 -136.9(8) . .
O1 Mn1 O2 C10 -71.7(7) . .
O3 Mn1 O2 C10 99.5(7) . .
O5 Mn1 O2 C10 -176.4(7) . .
N1 Mn1 O2 C10 19.4(7) . .
O9 Mn1 O2 C10 -172.7(7) 3_676 .
Na1 Mn1 O2 C10 142.2(7) . .
Mn2 Mn1 O2 C10 117.7(6) . .
O1 Mn1 O2 Mn3 102.1(4) . 3_676
O3 Mn1 O2 Mn3 -86.6(3) . 3_676
O5 Mn1 O2 Mn3 -2.5(9) . 3_676
N1 Mn1 O2 Mn3 -166.7(4) . 3_676
O9 Mn1 O2 Mn3 1.2(2) 3_676 3_676
Na1 Mn1 O2 Mn3 -43.9(3) . 3_676
Mn2 Mn1 O2 Mn3 -68.5(4) . 3_676
O1 Mn1 O3 C12 77.5(11) . .
O5 Mn1 O3 C12 129.5(6) . .
O2 Mn1 O3 C12 -72.3(6) . .
N1 Mn1 O3 C12 4.1(5) . .
O9 Mn1 O3 C12 -141.7(5) 3_676 .
Na1 Mn1 O3 C12 -144.0(6) . .
Mn2 Mn1 O3 C12 125.1(6) . .
O1 Mn1 O3 Mn2 -47.6(10) . .
O5 Mn1 O3 Mn2 4.5(2) . .
O2 Mn1 O3 Mn2 162.6(2) . .
N1 Mn1 O3 Mn2 -121.0(3) . .
O9 Mn1 O3 Mn2 93.2(2) 3_676 .
Na1 Mn1 O3 Mn2 90.9(2) . .
O1 Mn1 O3 Na1 -138.5(8) . .
O5 Mn1 O3 Na1 -86.4(2) . .
O2 Mn1 O3 Na1 71.7(2) . .
N1 Mn1 O3 Na1 148.1(3) . .
O9 Mn1 O3 Na1 2.3(2) 3_676 .
Mn2 Mn1 O3 Na1 -90.9(2) . .
O4 Mn2 O3 C12 -36.1(6) . .
O6 Mn2 O3 C12 136.3(5) . .
O8 Mn2 O3 C12 57.0(5) . .
O5 Mn2 O3 C12 -130.2(6) . .
N2 Mn2 O3 C12 -143.0(6) . .
Na1 Mn2 O3 C12 135.9(6) . .
Mn1 Mn2 O3 C12 -125.8(6) . .
Mn3 Mn2 O3 C12 93.5(5) . .
O4 Mn2 O3 Mn1 89.6(3) . .
O6 Mn2 O3 Mn1 -97.9(2) . .
O8 Mn2 O3 Mn1 -177.3(3) . .
O5 Mn2 O3 Mn1 -4.5(2) . .
N2 Mn2 O3 Mn1 -17.2(5) . .
Na1 Mn2 O3 Mn1 -98.3(2) . .
Mn3 Mn2 O3 Mn1 -140.71(19) . .
O4 Mn2 O3 Na1 -172.1(2) . .
O6 Mn2 O3 Na1 0.4(2) . .
O8 Mn2 O3 Na1 -79.0(2) . .
O5 Mn2 O3 Na1 93.8(2) . .
N2 Mn2 O3 Na1 81.1(4) . .
Mn1 Mn2 O3 Na1 98.3(2) . .
Mn3 Mn2 O3 Na1 -42.40(14) . .
O6 Mn2 O4 C13 76.3(14) . .
O8 Mn2 O4 C13 122.4(7) . .
O5 Mn2 O4 C13 -71.6(7) . .
N2 Mn2 O4 C13 6.7(7) . .
O3 Mn2 O4 C13 -143.6(7) . .
Na1 Mn2 O4 C13 -153.1(5) . .
Mn1 Mn2 O4 C13 -107.2(7) . .
Mn3 Mn2 O4 C13 115.6(6) . .
O1 Mn1 O5 C22 18.1(7) . .
O3 Mn1 O5 C22 -148.2(7) . .
O2 Mn1 O5 C22 124.1(8) . .
N1 Mn1 O5 C22 -74.4(7) . .
O9 Mn1 O5 C22 120.6(6) 3_676 .
Na1 Mn1 O5 C22 165.9(6) . .
Mn2 Mn1 O5 C22 -143.0(8) . .
O1 Mn1 O5 Mn2 161.2(3) . .
O3 Mn1 O5 Mn2 -5.1(3) . .
O2 Mn1 O5 Mn2 -92.9(7) . .
N1 Mn1 O5 Mn2 68.6(4) . .
O9 Mn1 O5 Mn2 -96.4(3) 3_676 .
Na1 Mn1 O5 Mn2 -51.1(2) . .
O4 Mn2 O5 C22 57.7(5) . .
O6 Mn2 O5 C22 -116.0(5) . .
O8 Mn2 O5 C22 179.9(8) . .
N2 Mn2 O5 C22 -33.1(5) . .
O3 Mn2 O5 C22 153.6(6) . .
Na1 Mn2 O5 C22 -159.5(5) . .
Mn1 Mn2 O5 C22 149.0(7) . .
Mn3 Mn2 O5 C22 -130.1(5) . .
O4 Mn2 O5 Mn1 -91.3(3) . .
O6 Mn2 O5 Mn1 95.0(3) . .
O8 Mn2 O5 Mn1 30.9(10) . .
N2 Mn2 O5 Mn1 177.9(3) . .
O3 Mn2 O5 Mn1 4.6(2) . .
Na1 Mn2 O5 Mn1 51.6(2) . .
Mn3 Mn2 O5 Mn1 80.9(3) . .
O4 Mn2 O6 C24 -82.4(13) . .
O8 Mn2 O6 C24 -129.4(5) . .
O5 Mn2 O6 C24 65.6(5) . .
N2 Mn2 O6 C24 -11.9(5) . .
O3 Mn2 O6 C24 137.1(5) . .
Na1 Mn2 O6 C24 137.5(5) . .
Mn1 Mn2 O6 C24 101.1(5) . .
Mn3 Mn2 O6 C24 -129.2(6) . .
O4 Mn2 O6 Mn3 46.8(12) . .
O8 Mn2 O6 Mn3 -0.2(2) . .
O5 Mn2 O6 Mn3 -165.2(2) . .
N2 Mn2 O6 Mn3 117.3(2) . .
O3 Mn2 O6 Mn3 -93.7(2) . .
Na1 Mn2 O6 Mn3 -93.3(2) . .
Mn1 Mn2 O6 Mn3 -129.68(16) . .
O4 Mn2 O6 Na1 140.1(11) . .
O8 Mn2 O6 Na1 93.1(2) . .
O5 Mn2 O6 Na1 -71.9(2) . .
N2 Mn2 O6 Na1 -149.4(2) . .
O3 Mn2 O6 Na1 -0.4(2) . .
Mn1 Mn2 O6 Na1 -36.35(16) . .
Mn3 Mn2 O6 Na1 93.3(2) . .
O7 Mn3 O6 C24 32.4(5) . .
O9 Mn3 O6 C24 -137.7(5) . .
O2 Mn3 O6 C24 -59.0(5) 3_676 .
O8 Mn3 O6 C24 125.2(5) . .
N3 Mn3 O6 C24 145.8(5) . .
Mn2 Mn3 O6 C24 124.9(6) . .
Na1 Mn3 O6 C24 -136.8(6) . .
O7 Mn3 O6 Mn2 -92.5(3) . .
O9 Mn3 O6 Mn2 97.4(3) . .
O2 Mn3 O6 Mn2 176.0(2) 3_676 .
O8 Mn3 O6 Mn2 0.2(2) . .
N3 Mn3 O6 Mn2 20.9(5) . .
Na1 Mn3 O6 Mn2 98.3(2) . .
O7 Mn3 O6 Na1 169.2(2) . .
O9 Mn3 O6 Na1 -0.9(2) . .
O2 Mn3 O6 Na1 77.8(2) 3_676 .
O8 Mn3 O6 Na1 -98.0(2) . .
N3 Mn3 O6 Na1 -77.4(4) . .
Mn2 Mn3 O6 Na1 -98.3(2) . .
O9 Mn3 O7 C25 -93.4(13) . .
O2 Mn3 O7 C25 -136.8(7) 3_676 .
O8 Mn3 O7 C25 57.9(7) . .
N3 Mn3 O7 C25 -19.9(7) . .
O6 Mn3 O7 C25 129.4(7) . .
Mn2 Mn3 O7 C25 92.6(7) . .
Na1 Mn3 O7 C25 142.8(6) . .
O4 Mn2 O8 C34 -6.5(8) . .
O6 Mn2 O8 C34 164.8(8) . .
O5 Mn2 O8 C34 -129.1(9) . .
N2 Mn2 O8 C34 87.1(8) . .
O3 Mn2 O8 C34 -104.2(7) . .
Na1 Mn2 O8 C34 -149.5(7) . .
Mn1 Mn2 O8 C34 -106.3(7) . .
Mn3 Mn2 O8 C34 164.6(9) . .
O4 Mn2 O8 Mn3 -171.1(3) . .
O6 Mn2 O8 Mn3 0.3(3) . .
O5 Mn2 O8 Mn3 66.3(10) . .
N2 Mn2 O8 Mn3 -77.4(3) . .
O3 Mn2 O8 Mn3 91.2(3) . .
Na1 Mn2 O8 Mn3 45.9(2) . .
Mn1 Mn2 O8 Mn3 89.1(3) . .
O7 Mn3 O8 C34 -67.1(6) . .
O9 Mn3 O8 C34 105.9(6) . .
O2 Mn3 O8 C34 177.8(8) 3_676 .
N3 Mn3 O8 C34 24.5(6) . .
O6 Mn3 O8 C34 -167.0(7) . .
Mn2 Mn3 O8 C34 -166.8(8) . .
Na1 Mn3 O8 C34 148.0(6) . .
O7 Mn3 O8 Mn2 99.7(3) . .
O9 Mn3 O8 Mn2 -87.3(3) . .
O2 Mn3 O8 Mn2 -15.4(11) 3_676 .
N3 Mn3 O8 Mn2 -168.7(3) . .
O6 Mn3 O8 Mn2 -0.3(2) . .
Na1 Mn3 O8 Mn2 -45.3(2) . .
O7 Mn3 O9 C36 81.4(12) . .
O2 Mn3 O9 C36 125.8(6) 3_676 .
O8 Mn3 O9 C36 -69.9(6) . .
N3 Mn3 O9 C36 6.7(6) . .
O6 Mn3 O9 C36 -140.3(6) . .
Mn2 Mn3 O9 C36 -104.5(5) . .
Na1 Mn3 O9 C36 -141.2(6) . .
O7 Mn3 O9 Mn1 -45.6(11) . 3_676
O2 Mn3 O9 Mn1 -1.2(2) 3_676 3_676
O8 Mn3 O9 Mn1 163.1(2) . 3_676
N3 Mn3 O9 Mn1 -120.3(3) . 3_676
O6 Mn3 O9 Mn1 92.7(2) . 3_676
Mn2 Mn3 O9 Mn1 128.47(16) . 3_676
Na1 Mn3 O9 Mn1 91.7(2) . 3_676
O7 Mn3 O9 Na1 -137.3(10) . .
O2 Mn3 O9 Na1 -92.9(3) 3_676 .
O8 Mn3 O9 Na1 71.4(2) . .
N3 Mn3 O9 Na1 148.0(3) . .
O6 Mn3 O9 Na1 0.9(2) . .
Mn2 Mn3 O9 Na1 36.73(18) . .
O11 Mn4 O10 C37 -76.5(14) . .
O14 Mn4 O10 C37 -122.6(7) . .
O12 Mn4 O10 C37 71.0(7) . .
N4 Mn4 O10 C37 -6.3(7) . .
O18 Mn4 O10 C37 142.6(7) 3_577 .
Na2 Mn4 O10 C37 158.0(5) . .
Mn5 Mn4 O10 C37 -114.3(6) . .
Mn6 Mn4 O10 C37 106.2(7) 3_577 .
O10 Mn4 O11 C46 83.5(12) . .
O14 Mn4 O11 C46 130.5(5) . .
O12 Mn4 O11 C46 -64.1(5) . .
N4 Mn4 O11 C46 12.3(5) . .
O18 Mn4 O11 C46 -135.0(5) 3_577 .
Na2 Mn4 O11 C46 -139.7(6) . .
Mn5 Mn4 O11 C46 129.0(6) . .
Mn6 Mn4 O11 C46 -99.2(5) 3_577 .
O10 Mn4 O11 Mn5 -45.5(11) . .
O14 Mn4 O11 Mn5 1.5(2) . .
O12 Mn4 O11 Mn5 166.8(2) . .
N4 Mn4 O11 Mn5 -116.7(2) . .
O18 Mn4 O11 Mn5 95.9(2) 3_577 .
Na2 Mn4 O11 Mn5 91.3(2) . .
Mn6 Mn4 O11 Mn5 131.80(15) 3_577 .
O10 Mn4 O11 Na2 -136.8(10) . .
O14 Mn4 O11 Na2 -89.8(2) . .
O12 Mn4 O11 Na2 75.5(2) . .
N4 Mn4 O11 Na2 152.0(2) . .
O18 Mn4 O11 Na2 4.6(2) 3_577 .
Mn5 Mn4 O11 Na2 -91.3(2) . .
Mn6 Mn4 O11 Na2 40.49(16) 3_577 .
O13 Mn5 O11 C46 -32.9(5) . .
O15 Mn5 O11 C46 139.7(5) . .
O17 Mn5 O11 C46 60.2(5) . .
O14 Mn5 O11 C46 -126.9(5) . .
N5 Mn5 O11 C46 -139.2(6) . .
Na2 Mn5 O11 C46 136.2(6) . .
Mn4 Mn5 O11 C46 -125.4(6) . .
Mn6 Mn5 O11 C46 96.4(5) . .
O13 Mn5 O11 Mn4 92.6(2) . .
O15 Mn5 O11 Mn4 -94.9(2) . .
O17 Mn5 O11 Mn4 -174.4(2) . .
O14 Mn5 O11 Mn4 -1.5(2) . .
N5 Mn5 O11 Mn4 -13.8(5) . .
Na2 Mn5 O11 Mn4 -98.3(2) . .
Mn6 Mn5 O11 Mn4 -138.17(16) . .
O13 Mn5 O11 Na2 -169.1(2) . .
O15 Mn5 O11 Na2 3.5(2) . .
O17 Mn5 O11 Na2 -76.1(2) . .
O14 Mn5 O11 Na2 96.9(2) . .
N5 Mn5 O11 Na2 84.5(5) . .
Mn4 Mn5 O11 Na2 98.3(2) . .
Mn6 Mn5 O11 Na2 -39.84(14) . .
O10 Mn4 O12 C48 -58.8(5) . .
O11 Mn4 O12 C48 114.2(5) . .
O14 Mn4 O12 C48 -176.6(8) . .
N4 Mn4 O12 C48 32.4(5) . .
O18 Mn4 O12 C48 -156.4(6) 3_577 .
Na2 Mn4 O12 C48 158.0(5) . .
Mn5 Mn4 O12 C48 127.5(5) . .
Mn6 Mn4 O12 C48 -155.5(7) 3_577 .
O10 Mn4 O12 Mn6 96.7(3) . 3_577
O11 Mn4 O12 Mn6 -90.2(3) . 3_577
O14 Mn4 O12 Mn6 -21.0(10) . 3_577
N4 Mn4 O12 Mn6 -172.1(3) . 3_577
O18 Mn4 O12 Mn6 -0.8(2) 3_577 3_577
Na2 Mn4 O12 Mn6 -46.4(2) . 3_577
Mn5 Mn4 O12 Mn6 -77.0(3) . 3_577
O15 Mn5 O13 C49 81.8(14) . .
O17 Mn5 O13 C49 124.2(7) . .
O14 Mn5 O13 C49 -66.8(7) . .
N5 Mn5 O13 C49 11.5(7) . .
O11 Mn5 O13 C49 -138.6(7) . .
Na2 Mn5 O13 C49 -151.2(6) . .
Mn4 Mn5 O13 C49 -102.1(7) . .
Mn6 Mn5 O13 C49 119.9(6) . .
O10 Mn4 O14 C58 18.1(7) . .
O11 Mn4 O14 C58 -152.5(7) . .
O12 Mn4 O14 C58 136.4(9) . .
N4 Mn4 O14 C58 -75.3(7) . .
O18 Mn4 O14 C58 117.3(7) 3_577 .
Na2 Mn4 O14 C58 161.9(7) . .
Mn5 Mn4 O14 C58 -150.8(8) . .
Mn6 Mn4 O14 C58 120.8(6) 3_577 .
O10 Mn4 O14 Mn5 168.9(3) . .
O11 Mn4 O14 Mn5 -1.7(2) . .
O12 Mn4 O14 Mn5 -72.8(9) . .
N4 Mn4 O14 Mn5 75.5(3) . .
O18 Mn4 O14 Mn5 -91.9(3) 3_577 .
Na2 Mn4 O14 Mn5 -47.4(2) . .
Mn6 Mn4 O14 Mn5 -88.4(3) 3_577 .
O13 Mn5 O14 C58 61.7(6) . .
O15 Mn5 O14 C58 -112.3(5) . .
O17 Mn5 O14 C58 -171.8(9) . .
N5 Mn5 O14 C58 -29.3(5) . .
O11 Mn5 O14 C58 157.2(6) . .
Na2 Mn5 O14 C58 -156.9(5) . .
Mn4 Mn5 O14 C58 155.7(7) . .
Mn6 Mn5 O14 C58 -125.8(5) . .
O13 Mn5 O14 Mn4 -94.0(3) . .
O15 Mn5 O14 Mn4 92.0(3) . .
O17 Mn5 O14 Mn4 32.5(11) . .
N5 Mn5 O14 Mn4 175.0(3) . .
O11 Mn5 O14 Mn4 1.5(2) . .
Na2 Mn5 O14 Mn4 47.4(2) . .
Mn6 Mn5 O14 Mn4 78.5(3) . .
O13 Mn5 O15 C60 -82.4(13) . .
O17 Mn5 O15 C60 -125.7(5) . .
O14 Mn5 O15 C60 66.3(5) . .
N5 Mn5 O15 C60 -11.4(5) . .
O11 Mn5 O15 C60 137.6(5) . .
Na2 Mn5 O15 C60 141.1(6) . .
Mn4 Mn5 O15 C60 101.4(5) . .
Mn6 Mn5 O15 C60 -127.5(6) . .
O13 Mn5 O15 Mn6 45.1(12) . .
O17 Mn5 O15 Mn6 1.8(2) . .
O14 Mn5 O15 Mn6 -166.2(2) . .
N5 Mn5 O15 Mn6 116.1(3) . .
O11 Mn5 O15 Mn6 -94.9(2) . .
Na2 Mn5 O15 Mn6 -91.4(2) . .
Mn4 Mn5 O15 Mn6 -131.05(16) . .
O13 Mn5 O15 Na2 136.5(11) . .
O17 Mn5 O15 Na2 93.2(2) . .
O14 Mn5 O15 Na2 -74.8(2) . .
N5 Mn5 O15 Na2 -152.4(3) . .
O11 Mn5 O15 Na2 -3.5(2) . .
Mn4 Mn5 O15 Na2 -39.63(16) . .
Mn6 Mn5 O15 Na2 91.4(2) . .
O16 Mn6 O15 C60 28.8(5) . .
O18 Mn6 O15 C60 -141.3(5) . .
O12 Mn6 O15 C60 -61.9(5) 3_577 .
O17 Mn6 O15 C60 122.8(5) . .
N6 Mn6 O15 C60 140.4(5) . .
Mn4 Mn6 O15 C60 -98.6(5) 3_577 .
Mn5 Mn6 O15 C60 124.7(6) . .
Na2 Mn6 O15 C60 -137.8(5) . .
O16 Mn6 O15 Mn5 -95.9(2) . .
O18 Mn6 O15 Mn5 94.0(2) . .
O12 Mn6 O15 Mn5 173.5(2) 3_577 .
O17 Mn6 O15 Mn5 -1.8(2) . .
N6 Mn6 O15 Mn5 15.7(5) . .
Mn4 Mn6 O15 Mn5 136.71(18) 3_577 .
Na2 Mn6 O15 Mn5 97.5(2) . .
O16 Mn6 O15 Na2 166.6(2) . .
O18 Mn6 O15 Na2 -3.53(19) . .
O12 Mn6 O15 Na2 75.9(2) 3_577 .
O17 Mn6 O15 Na2 -99.4(2) . .
N6 Mn6 O15 Na2 -81.8(4) . .
Mn4 Mn6 O15 Na2 39.18(13) 3_577 .
Mn5 Mn6 O15 Na2 -97.5(2) . .
O18 Mn6 O16 C61 -93.5(11) . .
O12 Mn6 O16 C61 -137.0(7) 3_577 .
O17 Mn6 O16 C61 57.1(7) . .
N6 Mn6 O16 C61 -20.2(7) . .
O15 Mn6 O16 C61 128.3(6) . .
Mn4 Mn6 O16 C61 -128.8(6) 3_577 .
Mn5 Mn6 O16 C61 91.7(7) . .
Na2 Mn6 O16 C61 145.2(6) . .
O13 Mn5 O17 C72 -10.4(7) . .
O15 Mn5 O17 C72 161.8(7) . .
O14 Mn5 O17 C72 -137.3(9) . .
N5 Mn5 O17 C72 82.9(7) . .
O11 Mn5 O17 C72 -107.8(6) . .
Na2 Mn5 O17 C72 -152.1(7) . .
Mn4 Mn5 O17 C72 -112.3(6) . .
Mn6 Mn5 O17 C72 163.9(8) . .
O13 Mn5 O17 Mn6 -174.3(3) . .
O15 Mn5 O17 Mn6 -2.1(2) . .
O14 Mn5 O17 Mn6 58.9(11) . .
N5 Mn5 O17 Mn6 -81.0(3) . .
O11 Mn5 O17 Mn6 88.3(3) . .
Na2 Mn5 O17 Mn6 44.1(2) . .
Mn4 Mn5 O17 Mn6 83.8(3) . .
O16 Mn6 O17 C72 -65.5(6) . .
O18 Mn6 O17 C72 107.3(5) . .
O12 Mn6 O17 C72 177.9(8) 3_577 .
N6 Mn6 O17 C72 25.4(5) . .
O15 Mn6 O17 C72 -164.6(6) . .
Mn4 Mn6 O17 C72 121.4(5) 3_577 .
Mn5 Mn6 O17 C72 -166.5(7) . .
Na2 Mn6 O17 C72 149.8(5) . .
O16 Mn6 O17 Mn5 101.1(3) . .
O18 Mn6 O17 Mn5 -86.2(3) . .
O12 Mn6 O17 Mn5 -15.6(10) 3_577 .
N6 Mn6 O17 Mn5 -168.1(3) . .
O15 Mn6 O17 Mn5 1.9(2) . .
Mn4 Mn6 O17 Mn5 -72.0(3) 3_577 .
Na2 Mn6 O17 Mn5 -43.6(2) . .
O16 Mn6 O18 C70 82.2(10) . .
O12 Mn6 O18 C70 126.6(5) 3_577 .
O17 Mn6 O18 C70 -68.5(5) . .
N6 Mn6 O18 C70 7.7(5) . .
O15 Mn6 O18 C70 -138.7(5) . .
Mn4 Mn6 O18 C70 125.8(6) 3_577 .
Mn5 Mn6 O18 C70 -103.0(5) . .
Na2 Mn6 O18 C70 -142.3(6) . .
O16 Mn6 O18 Mn4 -43.7(10) . 3_577
O12 Mn6 O18 Mn4 0.8(2) 3_577 3_577
O17 Mn6 O18 Mn4 165.7(2) . 3_577
N6 Mn6 O18 Mn4 -118.1(2) . 3_577
O15 Mn6 O18 Mn4 95.5(2) . 3_577
Mn5 Mn6 O18 Mn4 131.22(16) . 3_577
Na2 Mn6 O18 Mn4 91.8(2) . 3_577
O16 Mn6 O18 Na2 -135.5(8) . .
O12 Mn6 O18 Na2 -91.0(2) 3_577 .
O17 Mn6 O18 Na2 73.8(2) . .
N6 Mn6 O18 Na2 150.0(2) . .
O15 Mn6 O18 Na2 3.6(2) . .
Mn4 Mn6 O18 Na2 -91.8(2) 3_577 .
Mn5 Mn6 O18 Na2 39.38(16) . .
O1 Mn1 N1 C8 -20.8(8) . .
O3 Mn1 N1 C8 142.4(7) . .
O5 Mn1 N1 C8 69.9(8) . .
O2 Mn1 N1 C8 -116.9(8) . .
O9 Mn1 N1 C8 -137.1(7) 3_676 .
Na1 Mn1 N1 C8 168.1(7) . .
Mn2 Mn1 N1 C8 105.1(7) . .
O1 Mn1 N1 C11 -141.6(5) . .
O3 Mn1 N1 C11 21.6(5) . .
O5 Mn1 N1 C11 -50.9(6) . .
O2 Mn1 N1 C11 122.2(5) . .
O9 Mn1 N1 C11 102.1(6) 3_676 .
Na1 Mn1 N1 C11 47.3(6) . .
Mn2 Mn1 N1 C11 -15.7(5) . .
O1 Mn1 N1 C9 100.8(7) . .
O3 Mn1 N1 C9 -95.9(7) . .
O5 Mn1 N1 C9 -168.4(6) . .
O2 Mn1 N1 C9 4.7(6) . .
O9 Mn1 N1 C9 -15.4(9) 3_676 .
Na1 Mn1 N1 C9 -70.2(7) . .
Mn2 Mn1 N1 C9 -133.2(6) . .
O4 Mn2 N2 C21 -87.4(5) . .
O6 Mn2 N2 C21 103.8(5) . .
O8 Mn2 N2 C21 178.7(5) . .
O5 Mn2 N2 C21 8.5(5) . .
O3 Mn2 N2 C21 20.9(7) . .
Na1 Mn2 N2 C21 78.3(5) . .
Mn1 Mn2 N2 C21 9.9(5) . .
Mn3 Mn2 N2 C21 142.1(4) . .
O4 Mn2 N2 C20 36.1(5) . .
O6 Mn2 N2 C20 -132.8(5) . .
O8 Mn2 N2 C20 -57.9(5) . .
O5 Mn2 N2 C20 132.0(5) . .
O3 Mn2 N2 C20 144.3(5) . .
Na1 Mn2 N2 C20 -158.2(4) . .
Mn1 Mn2 N2 C20 133.4(5) . .
Mn3 Mn2 N2 C20 -94.5(5) . .
O4 Mn2 N2 C23 153.3(5) . .
O6 Mn2 N2 C23 -15.5(5) . .
O8 Mn2 N2 C23 59.4(5) . .
O5 Mn2 N2 C23 -110.7(5) . .
O3 Mn2 N2 C23 -98.4(6) . .
Na1 Mn2 N2 C23 -40.9(5) . .
Mn1 Mn2 N2 C23 -109.4(4) . .
Mn3 Mn2 N2 C23 22.8(5) . .
O7 Mn3 N3 C32 -28.8(6) . .
O9 Mn3 N3 C32 137.1(6) . .
O2 Mn3 N3 C32 63.4(6) 3_676 .
O8 Mn3 N3 C32 -124.6(6) . .
O6 Mn3 N3 C32 -144.5(6) . .
Mn2 Mn3 N3 C32 -131.5(6) . .
Na1 Mn3 N3 C32 162.5(5) . .
O7 Mn3 N3 C33 95.7(6) . .
O9 Mn3 N3 C33 -98.4(6) . .
O2 Mn3 N3 C33 -172.0(5) 3_676 .
O8 Mn3 N3 C33 -0.1(6) . .
O6 Mn3 N3 C33 -20.0(8) . .
Mn2 Mn3 N3 C33 -7.0(6) . .
Na1 Mn3 N3 C33 -73.0(6) . .
O7 Mn3 N3 C35 -144.5(6) . .
O9 Mn3 N3 C35 21.4(5) . .
O2 Mn3 N3 C35 -52.3(6) 3_676 .
O8 Mn3 N3 C35 119.6(6) . .
O6 Mn3 N3 C35 99.8(6) . .
Mn2 Mn3 N3 C35 112.8(5) . .
Na1 Mn3 N3 C35 46.8(6) . .
C42 C44 N4 C45 174.4(7) . .
C42 C44 N4 C47 -58.9(9) . .
C42 C44 N4 Mn4 63.2(7) . .
O10 Mn4 N4 C45 -151.4(5) . .
O11 Mn4 N4 C45 16.3(5) . .
O14 Mn4 N4 C45 -59.0(5) . .
O12 Mn4 N4 C45 112.8(5) . .
O18 Mn4 N4 C45 97.5(6) 3_577 .
Na2 Mn4 N4 C45 39.6(5) . .
Mn5 Mn4 N4 C45 -22.8(5) . .
Mn6 Mn4 N4 C45 107.9(5) 3_577 .
O10 Mn4 N4 C47 89.9(5) . .
O11 Mn4 N4 C47 -102.4(5) . .
O14 Mn4 N4 C47 -177.7(5) . .
O12 Mn4 N4 C47 -5.9(5) . .
O18 Mn4 N4 C47 -21.2(7) 3_577 .
Na2 Mn4 N4 C47 -79.1(5) . .
Mn5 Mn4 N4 C47 -141.5(5) . .
Mn6 Mn4 N4 C47 -10.8(5) 3_577 .
O10 Mn4 N4 C44 -34.5(5) . .
O11 Mn4 N4 C44 133.2(5) . .
O14 Mn4 N4 C44 57.9(5) . .
O12 Mn4 N4 C44 -130.3(5) . .
O18 Mn4 N4 C44 -145.6(5) 3_577 .
Na2 Mn4 N4 C44 156.5(4) . .
Mn5 Mn4 N4 C44 94.1(5) . .
Mn6 Mn4 N4 C44 -135.2(5) 3_577 .
O13 Mn5 N5 C56 33.6(6) . .
O15 Mn5 N5 C56 -135.6(6) . .
O17 Mn5 N5 C56 -59.6(6) . .
O14 Mn5 N5 C56 129.3(6) . .
O11 Mn5 N5 C56 141.2(5) . .
Na2 Mn5 N5 C56 -159.3(5) . .
Mn4 Mn5 N5 C56 132.4(5) . .
Mn6 Mn5 N5 C56 -96.3(6) . .
O13 Mn5 N5 C59 151.7(5) . .
O15 Mn5 N5 C59 -17.4(5) . .
O17 Mn5 N5 C59 58.5(5) . .
O14 Mn5 N5 C59 -112.5(5) . .
O11 Mn5 N5 C59 -100.6(6) . .
Na2 Mn5 N5 C59 -41.2(6) . .
Mn4 Mn5 N5 C59 -109.4(5) . .
Mn6 Mn5 N5 C59 21.8(5) . .
O13 Mn5 N5 C57 -89.4(5) . .
O15 Mn5 N5 C57 101.4(5) . .
O17 Mn5 N5 C57 177.3(5) . .
O14 Mn5 N5 C57 6.3(5) . .
O11 Mn5 N5 C57 18.2(8) . .
Na2 Mn5 N5 C57 77.7(6) . .
Mn4 Mn5 N5 C57 9.4(6) . .
Mn6 Mn5 N5 C57 140.7(5) . .
O16 Mn6 N6 C71 94.8(5) . .
O18 Mn6 N6 C71 -99.5(5) . .
O12 Mn6 N6 C71 -174.2(5) 3_577 .
O17 Mn6 N6 C71 -2.3(5) . .
O15 Mn6 N6 C71 -19.2(8) . .
Mn4 Mn6 N6 C71 -137.6(5) 3_577 .
Mn5 Mn6 N6 C71 -9.4(6) . .
Na2 Mn6 N6 C71 -75.4(6) . .
O16 Mn6 N6 C68 -28.0(5) . .
O18 Mn6 N6 C68 137.7(5) . .
O12 Mn6 N6 C68 63.0(6) 3_577 .
O17 Mn6 N6 C68 -125.1(5) . .
O15 Mn6 N6 C68 -142.0(5) . .
Mn4 Mn6 N6 C68 99.6(5) 3_577 .
Mn5 Mn6 N6 C68 -132.3(5) . .
Na2 Mn6 N6 C68 161.8(4) . .
O16 Mn6 N6 C69 -145.6(5) . .
O18 Mn6 N6 C69 20.1(5) . .
O12 Mn6 N6 C69 -54.6(5) 3_577 .
O17 Mn6 N6 C69 117.3(5) . .
O15 Mn6 N6 C69 100.3(5) . .
Mn4 Mn6 N6 C69 -18.0(5) 3_577 .
Mn5 Mn6 N6 C69 110.1(4) . .
Na2 Mn6 N6 C69 44.2(5) . .
Mn1 O1 C1 C6 44.5(13) . .
Mn1 O1 C1 C2 -136.5(8) . .
O1 C1 C2 C3 -179.9(8) . .
C6 C1 C2 C3 -0.8(14) . .
C1 C2 C3 C4 0.0(16) . .
C2 C3 C4 C5 0(3) . .
C2 C3 C4 C7 -179.9(12) . .
C3 C4 C5 C6 0(3) . .
C7 C4 C5 C6 -179.5(15) . .
C4 C5 C6 C8 179.7(13) . .
C4 C5 C6 C1 -1.1(19) . .
O1 C1 C6 C5 -179.5(9) . .
C2 C1 C6 C5 1.5(17) . .
O1 C1 C6 C8 -0.3(16) . .
C2 C1 C6 C8 -179.3(9) . .
C5 C6 C8 N1 120.4(11) . .
C1 C6 C8 N1 -58.8(14) . .
C11 N1 C8 C6 173.7(10) . .
C9 N1 C8 C6 -58.9(13) . .
Mn1 N1 C8 C6 61.8(11) . .
C8 N1 C9 C10 94.2(11) . .
C11 N1 C9 C10 -136.3(9) . .
Mn1 N1 C9 C10 -25.2(10) . .
Mn3 O2 C10 C9 149.2(6) 3_676 .
Mn1 O2 C10 C9 -38.4(10) . .
N1 C9 C10 O2 40.1(11) . .
C8 N1 C11 C12 -158.5(8) . .
C9 N1 C11 C12 73.9(9) . .
Mn1 N1 C11 C12 -42.8(8) . .
Mn1 O3 C12 C11 -29.9(9) . .
Mn2 O3 C12 C11 87.4(8) . .
Na1 O3 C12 C11 -159.6(6) . .
N1 C11 C12 O3 50.4(10) . .
Mn2 O4 C13 C14 153.9(6) . .
Mn2 O4 C13 C18 -26.9(11) . .
O4 C13 C14 C15 176.5(7) . .
C18 C13 C14 C15 -2.8(12) . .
C13 C14 C15 C16 0.0(13) . .
C14 C15 C16 C17 2.6(12) . .
C14 C15 C16 C19 -178.1(8) . .
C15 C16 C17 C18 -2.5(12) . .
C19 C16 C17 C18 178.2(8) . .
C16 C17 C18 C13 -0.1(12) . .
C16 C17 C18 C20 -176.8(8) . .
O4 C13 C18 C17 -176.4(7) . .
C14 C13 C18 C17 2.8(12) . .
O4 C13 C18 C20 0.2(12) . .
C14 C13 C18 C20 179.4(8) . .
C21 N2 C20 C18 58.6(9) . .
C23 N2 C20 C18 -176.0(7) . .
Mn2 N2 C20 C18 -64.0(8) . .
C17 C18 C20 N2 -133.0(8) . .
C13 C18 C20 N2 50.4(11) . .
C20 N2 C21 C22 -107.1(7) . .
C23 N2 C21 C22 127.9(7) . .
Mn2 N2 C21 C22 14.2(7) . .
Mn1 O5 C22 C21 -169.1(5) . .
Mn2 O5 C22 C21 49.7(7) . .
N2 C21 C22 O5 -39.6(9) . .
C21 N2 C23 C24 -80.5(8) . .
C20 N2 C23 C24 153.8(7) . .
Mn2 N2 C23 C24 38.1(7) . .
Mn2 O6 C24 C23 38.6(7) . .
Mn3 O6 C24 C23 -80.4(7) . .
Na1 O6 C24 C23 160.2(5) . .
N2 C23 C24 O6 -52.4(8) . .
Mn3 O7 C25 C26 -143.7(7) . .
Mn3 O7 C25 C30 37.0(13) . .
O7 C25 C26 C27 -178.3(9) . .
C30 C25 C26 C27 1.0(15) . .
C25 C26 C27 C28 -0.2(17) . .
C26 C27 C28 C29 -1.0(19) . .
C26 C27 C28 C31 -179.3(11) . .
C27 C28 C29 C30 1.6(18) . .
C31 C28 C29 C30 179.9(11) . .
C28 C29 C30 C25 -0.9(17) . .
C28 C29 C30 C32 176.6(11) . .
O7 C25 C30 C29 178.8(9) . .
C26 C25 C30 C29 -0.4(15) . .
O7 C25 C30 C32 1.3(15) . .
C26 C25 C30 C32 -177.9(9) . .
C33 N3 C32 C30 -61.0(10) . .
C35 N3 C32 C30 173.9(8) . .
Mn3 N3 C32 C30 62.9(9) . .
C29 C30 C32 N3 126.4(10) . .
C25 C30 C32 N3 -56.1(13) . .
C32 N3 C33 C34 101.5(8) . .
C35 N3 C33 C34 -134.8(7) . .
Mn3 N3 C33 C34 -21.0(9) . .
Mn2 O8 C34 C33 155.0(6) . .
Mn3 O8 C34 C33 -41.7(9) . .
N3 C33 C34 O8 38.4(10) . .
C32 N3 C35 C36 -158.6(8) . .
C33 N3 C35 C36 76.0(9) . .
Mn3 N3 C35 C36 -43.3(8) . .
Mn3 O9 C36 C35 -33.9(9) . .
Mn1 O9 C36 C35 85.0(8) 3_676 .
Na1 O9 C36 C35 -161.6(6) . .
N3 C35 C36 O9 52.9(10) . .
Mn4 O10 C37 C38 -156.8(6) . .
Mn4 O10 C37 C42 23.7(12) . .
O10 C37 C38 C39 -176.4(7) . .
C42 C37 C38 C39 3.1(12) . .
C37 C38 C39 C40 -2.2(13) . .
C38 C39 C40 C41 -0.6(12) . .
C38 C39 C40 C43 177.5(8) . .
C39 C40 C41 C42 2.5(12) . .
C43 C40 C41 C42 -175.7(8) . .
C40 C41 C42 C37 -1.5(12) . .
C40 C41 C42 C44 172.7(8) . .
O10 C37 C42 C41 178.3(7) . .
C38 C37 C42 C41 -1.2(12) . .
O10 C37 C42 C44 4.2(13) . .
C38 C37 C42 C44 -175.3(8) . .
N4 C44 C42 C41 132.7(8) . .
N4 C44 C42 C37 -53.3(11) . .
C47 N4 C45 C46 78.5(8) . .
C44 N4 C45 C46 -153.5(7) . .
Mn4 N4 C45 C46 -39.1(7) . .
Mn4 O11 C46 C45 -38.5(7) . .
Mn5 O11 C46 C45 80.0(7) . .
Na2 O11 C46 C45 -162.9(5) . .
N4 C45 C46 O11 53.2(9) . .
C45 N4 C47 C48 -131.0(7) . .
C44 N4 C47 C48 102.6(7) . .
Mn4 N4 C47 C48 -18.0(8) . .
Mn6 O12 C48 C47 160.5(5) 3_577 .
Mn4 O12 C48 C47 -50.6(8) . .
N4 C47 C48 O12 42.4(9) . .
Mn5 O13 C49 C50 148.9(6) . .
Mn5 O13 C49 C54 -32.1(11) . .
O13 C49 C50 C51 175.9(8) . .
C54 C49 C50 C51 -3.1(13) . .
C49 C50 C51 C52 0.3(15) . .
C50 C51 C52 C53 2.4(15) . .
C50 C51 C52 C55 -177.6(9) . .
C51 C52 C53 C54 -2.4(14) . .
C55 C52 C53 C54 177.6(9) . .
C52 C53 C54 C49 -0.2(13) . .
C52 C53 C54 C56 -178.6(9) . .
O13 C49 C54 C53 -176.0(7) . .
C50 C49 C54 C53 3.0(12) . .
O13 C49 C54 C56 2.4(13) . .
C50 C49 C54 C56 -178.7(8) . .
C59 N5 C56 C54 -174.7(7) . .
C57 N5 C56 C54 57.4(9) . .
Mn5 N5 C56 C54 -63.8(8) . .
C53 C54 C56 N5 -130.2(8) . .
C49 C54 C56 N5 51.5(11) . .
C56 N5 C57 C58 -104.5(8) . .
C59 N5 C57 C58 127.5(7) . .
Mn5 N5 C57 C58 15.4(8) . .
Mn4 O14 C58 C57 -164.5(5) . .
Mn5 O14 C58 C57 46.2(8) . .
N5 C57 C58 O14 -38.1(9) . .
C56 N5 C59 C60 155.9(7) . .
C57 N5 C59 C60 -75.9(8) . .
Mn5 N5 C59 C60 41.2(7) . .
Mn5 O15 C60 C59 37.7(8) . .
Mn6 O15 C60 C59 -80.3(7) . .
Na2 O15 C60 C59 162.3(5) . .
N5 C59 C60 O15 -54.2(9) . .
Mn6 O16 C61 C62 -142.9(6) . .
Mn6 O16 C61 C66 38.4(10) . .
O16 C61 C62 C63 179.5(7) . .
C66 C61 C62 C63 -1.7(12) . .
C61 C62 C63 C64 -0.3(13) . .
C62 C63 C64 C65 1.7(14) . .
C62 C63 C64 C67 -175.7(9) . .
C63 C64 C65 C66 -1.3(13) . .
C67 C64 C65 C66 176.1(8) . .
C64 C65 C66 C61 -0.6(13) . .
C64 C65 C66 C68 -179.7(8) . .
C62 C61 C66 C65 2.2(12) . .
O16 C61 C66 C65 -179.1(7) . .
C62 C61 C66 C68 -178.8(8) . .
O16 C61 C66 C68 -0.1(12) . .
C65 C66 C68 N6 122.1(8) . .
C61 C66 C68 N6 -57.0(10) . .
C71 N6 C68 C66 -57.5(9) . .
C69 N6 C68 C66 175.4(7) . .
Mn6 N6 C68 C66 64.2(8) . .
C71 N6 C69 C70 75.9(8) . .
C68 N6 C69 C70 -157.0(7) . .
Mn6 N6 C69 C70 -42.4(6) . .
Mn6 O18 C70 C69 -35.0(8) . .
Mn4 O18 C70 C69 82.6(7) 3_577 .
Na2 O18 C70 C69 -163.4(5) . .
N6 C69 C70 O18 52.8(8) . .
C68 N6 C71 C72 100.8(8) . .
C69 N6 C71 C72 -132.5(7) . .
Mn6 N6 C71 C72 -19.2(8) . .
Mn5 O17 C72 C71 154.1(5) . .
Mn6 O17 C72 C71 -43.0(8) . .
N6 C71 C72 O17 38.5(9) . .
C24 O6 Na1 O6 70(100) . 3_676
Mn2 O6 Na1 O6 -162(100) . 3_676
Mn3 O6 Na1 O6 -60(100) . 3_676
C24 O6 Na1 O9 131.6(6) . .
Mn2 O6 Na1 O9 -100.8(2) . .
Mn3 O6 Na1 O9 0.79(18) . .
C24 O6 Na1 O9 -48.4(6) . 3_676
Mn2 O6 Na1 O9 79.2(2) . 3_676
Mn3 O6 Na1 O9 -179.21(18) . 3_676
C24 O6 Na1 O3 -127.3(6) . .
Mn2 O6 Na1 O3 0.4(2) . .
Mn3 O6 Na1 O3 101.9(2) . .
C24 O6 Na1 O3 52.7(6) . 3_676
Mn2 O6 Na1 O3 -179.6(2) . 3_676
Mn3 O6 Na1 O3 -78.1(2) . 3_676
C24 O6 Na1 Mn2 -127.7(6) . .
Mn3 O6 Na1 Mn2 101.5(2) . .
C24 O6 Na1 Mn2 52.3(6) . 3_676
Mn2 O6 Na1 Mn2 180.0 . 3_676
Mn3 O6 Na1 Mn2 -78.5(2) . 3_676
C24 O6 Na1 Mn1 88.5(5) . 3_676
Mn2 O6 Na1 Mn1 -143.85(17) . 3_676
Mn3 O6 Na1 Mn1 -42.31(14) . 3_676
C24 O6 Na1 Mn1 -91.5(5) . .
Mn2 O6 Na1 Mn1 36.15(17) . .
Mn3 O6 Na1 Mn1 137.69(14) . .
C24 O6 Na1 Mn3 130.8(6) . .
Mn2 O6 Na1 Mn3 -101.5(2) . .
C24 O6 Na1 Mn3 -49.2(6) . 3_676
Mn2 O6 Na1 Mn3 78.5(2) . 3_676
Mn3 O6 Na1 Mn3 180.000(1) . 3_676
C36 O9 Na1 O6 -47.7(7) . 3_676
Mn3 O9 Na1 O6 179.1(2) . 3_676
Mn1 O9 Na1 O6 77.20(19) 3_676 3_676
C36 O9 Na1 O6 132.3(7) . .
Mn3 O9 Na1 O6 -0.9(2) . .
Mn1 O9 Na1 O6 -102.80(19) 3_676 .
C36 O9 Na1 O9 -121(100) . 3_676
Mn3 O9 Na1 O9 106(100) . 3_676
Mn1 O9 Na1 O9 4(100) 3_676 3_676
C36 O9 Na1 O3 53.1(7) . .
Mn3 O9 Na1 O3 -80.1(2) . .
Mn1 O9 Na1 O3 178.05(17) 3_676 .
C36 O9 Na1 O3 -126.9(7) . 3_676
Mn3 O9 Na1 O3 99.9(2) . 3_676
Mn1 O9 Na1 O3 -1.95(17) 3_676 3_676
C36 O9 Na1 Mn2 96.2(6) . .
Mn3 O9 Na1 Mn2 -37.0(2) . .
Mn1 O9 Na1 Mn2 -138.87(14) 3_676 .
C36 O9 Na1 Mn2 -83.8(6) . 3_676
Mn3 O9 Na1 Mn2 143.0(2) . 3_676
Mn1 O9 Na1 Mn2 41.13(14) 3_676 3_676
C36 O9 Na1 Mn1 -124.9(7) . 3_676
Mn3 O9 Na1 Mn1 101.9(3) . 3_676
C36 O9 Na1 Mn1 55.1(7) . .
Mn3 O9 Na1 Mn1 -78.1(3) . .
Mn1 O9 Na1 Mn1 180.000(1) 3_676 .
C36 O9 Na1 Mn3 133.2(8) . .
Mn1 O9 Na1 Mn3 -101.9(3) 3_676 .
C36 O9 Na1 Mn3 -46.8(8) . 3_676
Mn3 O9 Na1 Mn3 180.000(2) . 3_676
Mn1 O9 Na1 Mn3 78.1(3) 3_676 3_676
C12 O3 Na1 O6 56.1(7) . 3_676
Mn1 O3 Na1 O6 -79.6(2) . 3_676
Mn2 O3 Na1 O6 179.70(17) . 3_676
C12 O3 Na1 O6 -123.9(7) . .
Mn1 O3 Na1 O6 100.4(2) . .
Mn2 O3 Na1 O6 -0.30(17) . .
C12 O3 Na1 O9 -46.6(7) . .
Mn1 O3 Na1 O9 177.7(2) . .
Mn2 O3 Na1 O9 77.01(19) . .
C12 O3 Na1 O9 133.4(7) . 3_676
Mn1 O3 Na1 O9 -2.3(2) . 3_676
Mn2 O3 Na1 O9 -102.99(19) . 3_676
C12 O3 Na1 O3 -57(100) . 3_676
Mn1 O3 Na1 O3 167(100) . 3_676
Mn2 O3 Na1 O3 67(100) . 3_676
C12 O3 Na1 Mn2 -123.6(7) . .
Mn1 O3 Na1 Mn2 100.7(2) . .
C12 O3 Na1 Mn2 56.4(7) . 3_676
Mn1 O3 Na1 Mn2 -79.3(2) . 3_676
Mn2 O3 Na1 Mn2 180.0 . 3_676
C12 O3 Na1 Mn1 -44.3(8) . 3_676
Mn1 O3 Na1 Mn1 180.000(1) . 3_676
Mn2 O3 Na1 Mn1 79.3(2) . 3_676
C12 O3 Na1 Mn1 135.7(8) . .
Mn2 O3 Na1 Mn1 -100.7(2) . .
C12 O3 Na1 Mn3 -81.7(7) . .
Mn1 O3 Na1 Mn3 142.52(17) . .
Mn2 O3 Na1 Mn3 41.84(14) . .
C12 O3 Na1 Mn3 98.3(7) . 3_676
Mn1 O3 Na1 Mn3 -37.48(17) . 3_676
Mn2 O3 Na1 Mn3 -138.16(14) . 3_676
O4 Mn2 Na1 O6 12.6(4) . 3_676
O6 Mn2 Na1 O6 180.000(1) . 3_676
O8 Mn2 Na1 O6 99.8(3) . 3_676
O5 Mn2 Na1 O6 -74.4(3) . 3_676
N2 Mn2 Na1 O6 -143.2(3) . 3_676
O3 Mn2 Na1 O6 -0.5(3) . 3_676
Mn1 Mn2 Na1 O6 -42.8(2) . 3_676
Mn3 Mn2 Na1 O6 129.1(2) . 3_676
O4 Mn2 Na1 O6 -167.4(4) . .
O8 Mn2 Na1 O6 -80.2(3) . .
O5 Mn2 Na1 O6 105.6(3) . .
N2 Mn2 Na1 O6 36.8(3) . .
O3 Mn2 Na1 O6 179.5(3) . .
Mn1 Mn2 Na1 O6 137.2(2) . .
Mn3 Mn2 Na1 O6 -50.9(2) . .
O4 Mn2 Na1 O9 -92.5(3) . .
O6 Mn2 Na1 O9 74.9(3) . .
O8 Mn2 Na1 O9 -5.3(2) . .
O5 Mn2 Na1 O9 -179.5(2) . .
N2 Mn2 Na1 O9 111.7(2) . .
O3 Mn2 Na1 O9 -105.6(2) . .
Mn1 Mn2 Na1 O9 -147.93(14) . .
Mn3 Mn2 Na1 O9 23.98(14) . .
O4 Mn2 Na1 O9 87.5(3) . 3_676
O6 Mn2 Na1 O9 -105.1(3) . 3_676
O8 Mn2 Na1 O9 174.7(2) . 3_676
O5 Mn2 Na1 O9 0.5(2) . 3_676
N2 Mn2 Na1 O9 -68.3(2) . 3_676
O3 Mn2 Na1 O9 74.4(2) . 3_676
Mn1 Mn2 Na1 O9 32.07(14) . 3_676
Mn3 Mn2 Na1 O9 -156.02(14) . 3_676
O4 Mn2 Na1 O3 13.1(4) . .
O6 Mn2 Na1 O3 -179.5(3) . .
O8 Mn2 Na1 O3 100.3(3) . .
O5 Mn2 Na1 O3 -73.9(2) . .
N2 Mn2 Na1 O3 -142.7(3) . .
Mn1 Mn2 Na1 O3 -42.30(19) . .
Mn3 Mn2 Na1 O3 129.60(19) . .
O4 Mn2 Na1 O3 -166.9(4) . 3_676
O6 Mn2 Na1 O3 0.5(3) . 3_676
O8 Mn2 Na1 O3 -79.7(3) . 3_676
O5 Mn2 Na1 O3 106.1(2) . 3_676
N2 Mn2 Na1 O3 37.3(3) . 3_676
O3 Mn2 Na1 O3 180.0 . 3_676
Mn1 Mn2 Na1 O3 137.70(19) . 3_676
Mn3 Mn2 Na1 O3 -50.40(19) . 3_676
O4 Mn2 Na1 Mn2 -108(100) . 3_676
O6 Mn2 Na1 Mn2 59(100) . 3_676
O8 Mn2 Na1 Mn2 -21(100) . 3_676
O5 Mn2 Na1 Mn2 165(100) . 3_676
N2 Mn2 Na1 Mn2 96(100) . 3_676
O3 Mn2 Na1 Mn2 -121(100) . 3_676
Mn1 Mn2 Na1 Mn2 -164(100) . 3_676
Mn3 Mn2 Na1 Mn2 8(100) . 3_676
O4 Mn2 Na1 Mn1 -124.6(3) . 3_676
O6 Mn2 Na1 Mn1 42.8(2) . 3_676
O8 Mn2 Na1 Mn1 -37.35(19) . 3_676
O5 Mn2 Na1 Mn1 148.42(16) . 3_676
N2 Mn2 Na1 Mn1 79.6(2) . 3_676
O3 Mn2 Na1 Mn1 -137.70(19) . 3_676
Mn1 Mn2 Na1 Mn1 180.0 . 3_676
Mn3 Mn2 Na1 Mn1 -8.09(5) . 3_676
O4 Mn2 Na1 Mn1 55.4(3) . .
O6 Mn2 Na1 Mn1 -137.2(2) . .
O8 Mn2 Na1 Mn1 142.65(19) . .
O5 Mn2 Na1 Mn1 -31.58(16) . .
N2 Mn2 Na1 Mn1 -100.4(2) . .
O3 Mn2 Na1 Mn1 42.30(19) . .
Mn3 Mn2 Na1 Mn1 171.91(5) . .
O4 Mn2 Na1 Mn3 -116.5(3) . .
O6 Mn2 Na1 Mn3 50.9(2) . .
O8 Mn2 Na1 Mn3 -29.26(19) . .
O5 Mn2 Na1 Mn3 156.51(17) . .
N2 Mn2 Na1 Mn3 87.7(2) . .
O3 Mn2 Na1 Mn3 -129.60(19) . .
Mn1 Mn2 Na1 Mn3 -171.91(5) . .
O4 Mn2 Na1 Mn3 63.5(3) . 3_676
O6 Mn2 Na1 Mn3 -129.1(2) . 3_676
O8 Mn2 Na1 Mn3 150.74(19) . 3_676
O5 Mn2 Na1 Mn3 -23.49(17) . 3_676
N2 Mn2 Na1 Mn3 -92.3(2) . 3_676
O3 Mn2 Na1 Mn3 50.40(19) . 3_676
Mn1 Mn2 Na1 Mn3 8.09(5) . 3_676
Mn3 Mn2 Na1 Mn3 180.0 . 3_676
O1 Mn1 Na1 O6 -97.5(4) . 3_676
O3 Mn1 Na1 O6 103.5(3) . 3_676
O5 Mn1 Na1 O6 -171.3(2) . 3_676
O2 Mn1 Na1 O6 -5.6(2) . 3_676
N1 Mn1 Na1 O6 66.3(3) . 3_676
O9 Mn1 Na1 O6 -73.2(2) 3_676 3_676
Mn2 Mn1 Na1 O6 155.99(13) . 3_676
O1 Mn1 Na1 O6 82.5(4) . .
O3 Mn1 Na1 O6 -76.5(3) . .
O5 Mn1 Na1 O6 8.7(2) . .
O2 Mn1 Na1 O6 174.4(2) . .
N1 Mn1 Na1 O6 -113.7(3) . .
O9 Mn1 Na1 O6 106.8(2) 3_676 .
Mn2 Mn1 Na1 O6 -24.01(13) . .
O1 Mn1 Na1 O9 155.7(4) . .
O3 Mn1 Na1 O9 -3.2(3) . .
O5 Mn1 Na1 O9 81.9(3) . .
O2 Mn1 Na1 O9 -112.4(3) . .
N1 Mn1 Na1 O9 -40.5(3) . .
O9 Mn1 Na1 O9 180.000(1) 3_676 .
Mn2 Mn1 Na1 O9 49.22(19) . .
O1 Mn1 Na1 O9 -24.3(4) . 3_676
O3 Mn1 Na1 O9 176.8(3) . 3_676
O5 Mn1 Na1 O9 -98.1(3) . 3_676
O2 Mn1 Na1 O9 67.6(3) . 3_676
N1 Mn1 Na1 O9 139.5(3) . 3_676
Mn2 Mn1 Na1 O9 -130.78(19) . 3_676
O1 Mn1 Na1 O3 159.0(4) . .
O5 Mn1 Na1 O3 85.2(3) . .
O2 Mn1 Na1 O3 -109.1(3) . .
N1 Mn1 Na1 O3 -37.2(3) . .
O9 Mn1 Na1 O3 -176.8(3) 3_676 .
Mn2 Mn1 Na1 O3 52.5(2) . .
O1 Mn1 Na1 O3 -21.0(4) . 3_676
O3 Mn1 Na1 O3 180.000(1) . 3_676
O5 Mn1 Na1 O3 -94.8(3) . 3_676
O2 Mn1 Na1 O3 70.9(3) . 3_676
N1 Mn1 Na1 O3 142.8(3) . 3_676
O9 Mn1 Na1 O3 3.2(3) 3_676 3_676
Mn2 Mn1 Na1 O3 -127.5(2) . 3_676
O1 Mn1 Na1 Mn2 106.5(3) . .
O3 Mn1 Na1 Mn2 -52.5(2) . .
O5 Mn1 Na1 Mn2 32.70(17) . .
O2 Mn1 Na1 Mn2 -161.6(2) . .
N1 Mn1 Na1 Mn2 -89.7(2) . .
O9 Mn1 Na1 Mn2 130.78(19) 3_676 .
O1 Mn1 Na1 Mn2 -73.5(3) . 3_676
O3 Mn1 Na1 Mn2 127.5(2) . 3_676
O5 Mn1 Na1 Mn2 -147.30(17) . 3_676
O2 Mn1 Na1 Mn2 18.4(2) . 3_676
N1 Mn1 Na1 Mn2 90.3(2) . 3_676
O9 Mn1 Na1 Mn2 -49.22(19) 3_676 3_676
Mn2 Mn1 Na1 Mn2 180.0 . 3_676
O1 Mn1 Na1 Mn1 -76(100) . 3_676
O3 Mn1 Na1 Mn1 125(100) . 3_676
O5 Mn1 Na1 Mn1 -150(100) . 3_676
O2 Mn1 Na1 Mn1 15(100) . 3_676
N1 Mn1 Na1 Mn1 87(100) . 3_676
O9 Mn1 Na1 Mn1 -52(100) 3_676 3_676
Mn2 Mn1 Na1 Mn1 177(100) . 3_676
O1 Mn1 Na1 Mn3 114.6(3) . .
O3 Mn1 Na1 Mn3 -44.4(2) . .
O5 Mn1 Na1 Mn3 40.75(18) . .
O2 Mn1 Na1 Mn3 -153.5(2) . .
N1 Mn1 Na1 Mn3 -81.7(2) . .
O9 Mn1 Na1 Mn3 138.84(19) 3_676 .
Mn2 Mn1 Na1 Mn3 8.06(5) . .
O1 Mn1 Na1 Mn3 -65.4(3) . 3_676
O3 Mn1 Na1 Mn3 135.6(2) . 3_676
O5 Mn1 Na1 Mn3 -139.25(18) . 3_676
O2 Mn1 Na1 Mn3 26.5(2) . 3_676
N1 Mn1 Na1 Mn3 98.3(2) . 3_676
O9 Mn1 Na1 Mn3 -41.16(19) 3_676 3_676
Mn2 Mn1 Na1 Mn3 -171.94(5) . 3_676
O7 Mn3 Na1 O6 161.3(4) . 3_676
O9 Mn3 Na1 O6 -1.3(3) . 3_676
O2 Mn3 Na1 O6 78.7(3) 3_676 3_676
O8 Mn3 Na1 O6 -109.3(3) . 3_676
N3 Mn3 Na1 O6 -38.8(3) . 3_676
O6 Mn3 Na1 O6 180.000(2) . 3_676
Mn2 Mn3 Na1 O6 -137.33(19) . 3_676
O7 Mn3 Na1 O6 -18.7(4) . .
O9 Mn3 Na1 O6 178.7(3) . .
O2 Mn3 Na1 O6 -101.3(3) 3_676 .
O8 Mn3 Na1 O6 70.7(3) . .
N3 Mn3 Na1 O6 141.2(3) . .
Mn2 Mn3 Na1 O6 42.67(19) . .
O7 Mn3 Na1 O9 162.6(5) . .
O2 Mn3 Na1 O9 80.0(3) 3_676 .
O8 Mn3 Na1 O9 -108.0(3) . .
N3 Mn3 Na1 O9 -37.5(3) . .
O6 Mn3 Na1 O9 -178.7(3) . .
Mn2 Mn3 Na1 O9 -136.0(2) . .
O7 Mn3 Na1 O9 -17.4(5) . 3_676
O9 Mn3 Na1 O9 180.000(2) . 3_676
O2 Mn3 Na1 O9 -100.0(3) 3_676 3_676
O8 Mn3 Na1 O9 72.0(3) . 3_676
N3 Mn3 Na1 O9 142.5(3) . 3_676
O6 Mn3 Na1 O9 1.3(3) . 3_676
Mn2 Mn3 Na1 O9 44.0(2) . 3_676
O7 Mn3 Na1 O3 -94.1(4) . .
O9 Mn3 Na1 O3 103.3(3) . .
O2 Mn3 Na1 O3 -176.6(2) 3_676 .
O8 Mn3 Na1 O3 -4.7(2) . .
N3 Mn3 Na1 O3 65.8(3) . .
O6 Mn3 Na1 O3 -75.3(2) . .
Mn2 Mn3 Na1 O3 -32.68(13) . .
O7 Mn3 Na1 O3 85.9(4) . 3_676
O9 Mn3 Na1 O3 -76.7(3) . 3_676
O2 Mn3 Na1 O3 3.4(2) 3_676 3_676
O8 Mn3 Na1 O3 175.3(2) . 3_676
N3 Mn3 Na1 O3 -114.2(3) . 3_676
O6 Mn3 Na1 O3 104.7(2) . 3_676
Mn2 Mn3 Na1 O3 147.32(13) . 3_676
O7 Mn3 Na1 Mn2 -61.4(4) . .
O9 Mn3 Na1 Mn2 136.0(2) . .
O2 Mn3 Na1 Mn2 -144.0(2) 3_676 .
O8 Mn3 Na1 Mn2 27.99(17) . .
N3 Mn3 Na1 Mn2 98.5(2) . .
O6 Mn3 Na1 Mn2 -42.67(19) . .
O7 Mn3 Na1 Mn2 118.6(4) . 3_676
O9 Mn3 Na1 Mn2 -44.0(2) . 3_676
O2 Mn3 Na1 Mn2 36.0(2) 3_676 3_676
O8 Mn3 Na1 Mn2 -152.01(17) . 3_676
N3 Mn3 Na1 Mn2 -81.5(2) . 3_676
O6 Mn3 Na1 Mn2 137.33(19) . 3_676
Mn2 Mn3 Na1 Mn2 180.0 . 3_676
O7 Mn3 Na1 Mn1 110.5(4) . 3_676
O9 Mn3 Na1 Mn1 -52.1(2) . 3_676
O2 Mn3 Na1 Mn1 27.97(19) 3_676 3_676
O8 Mn3 Na1 Mn1 -160.09(17) . 3_676
N3 Mn3 Na1 Mn1 -89.6(2) . 3_676
O6 Mn3 Na1 Mn1 129.25(19) . 3_676
Mn2 Mn3 Na1 Mn1 171.92(5) . 3_676
O7 Mn3 Na1 Mn1 -69.5(4) . .
O9 Mn3 Na1 Mn1 127.9(2) . .
O2 Mn3 Na1 Mn1 -152.03(19) 3_676 .
O8 Mn3 Na1 Mn1 19.91(17) . .
N3 Mn3 Na1 Mn1 90.4(2) . .
O6 Mn3 Na1 Mn1 -50.75(19) . .
Mn2 Mn3 Na1 Mn1 -8.08(5) . .
O7 Mn3 Na1 Mn3 114(100) . 3_676
O9 Mn3 Na1 Mn3 -48(100) . 3_676
O2 Mn3 Na1 Mn3 32(100) 3_676 3_676
O8 Mn3 Na1 Mn3 -156(100) . 3_676
N3 Mn3 Na1 Mn3 -86(100) . 3_676
O6 Mn3 Na1 Mn3 133(100) . 3_676
Mn2 Mn3 Na1 Mn3 176(100) . 3_676
C46 O11 Na2 O11 145(100) . 3_577
Mn4 O11 Na2 O11 14(100) . 3_577
Mn5 O11 Na2 O11 -86(100) . 3_577
C46 O11 Na2 O18 -54.1(6) . .
Mn4 O11 Na2 O18 175.5(2) . .
Mn5 O11 Na2 O18 75.13(19) . .
C46 O11 Na2 O18 125.9(6) . 3_577
Mn4 O11 Na2 O18 -4.5(2) . 3_577
Mn5 O11 Na2 O18 -104.87(19) . 3_577
C46 O11 Na2 O15 -132.1(6) . .
Mn4 O11 Na2 O15 97.4(2) . .
Mn5 O11 Na2 O15 -2.91(17) . .
C46 O11 Na2 O15 47.9(6) . 3_577
Mn4 O11 Na2 O15 -82.6(2) . 3_577
Mn5 O11 Na2 O15 177.09(17) . 3_577
C46 O11 Na2 Mn4 -49.5(7) . 3_577
Mn4 O11 Na2 Mn4 180.0 . 3_577
Mn5 O11 Na2 Mn4 79.7(2) . 3_577
C46 O11 Na2 Mn4 130.5(7) . .
Mn5 O11 Na2 Mn4 -100.3(2) . .
C46 O11 Na2 Mn5 -129.2(6) . .
Mn4 O11 Na2 Mn5 100.3(2) . .
C46 O11 Na2 Mn5 50.8(6) . 3_577
Mn4 O11 Na2 Mn5 -79.7(2) . 3_577
Mn5 O11 Na2 Mn5 180.000(2) . 3_577
C46 O11 Na2 Mn6 -89.6(6) . .
Mn4 O11 Na2 Mn6 139.94(17) . .
Mn5 O11 Na2 Mn6 39.61(14) . .
C46 O11 Na2 Mn6 90.4(6) . 3_577
Mn4 O11 Na2 Mn6 -40.06(17) . 3_577
Mn5 O11 Na2 Mn6 -140.39(14) . 3_577
C70 O18 Na2 O11 51.1(6) . .
Mn6 O18 Na2 O11 -82.5(2) . .
Mn4 O18 Na2 O11 176.12(17) 3_577 .
C70 O18 Na2 O11 -128.9(6) . 3_577
Mn6 O18 Na2 O11 97.5(2) . 3_577
Mn4 O18 Na2 O11 -3.88(17) 3_577 3_577
C70 O18 Na2 O18 153(100) . 3_577
Mn6 O18 Na2 O18 19(100) . 3_577
Mn4 O18 Na2 O18 -82(100) 3_577 3_577
C70 O18 Na2 O15 130.0(6) . .
Mn6 O18 Na2 O15 -3.57(19) . .
Mn4 O18 Na2 O15 -104.93(18) 3_577 .
C70 O18 Na2 O15 -50.0(6) . 3_577
Mn6 O18 Na2 O15 176.43(19) . 3_577
Mn4 O18 Na2 O15 75.07(18) 3_577 3_577
C70 O18 Na2 Mn4 -125.0(6) . 3_577
Mn6 O18 Na2 Mn4 101.4(2) . 3_577
C70 O18 Na2 Mn4 55.0(6) . .
Mn6 O18 Na2 Mn4 -78.6(2) . .
Mn4 O18 Na2 Mn4 180.0 3_577 .
C70 O18 Na2 Mn5 93.8(6) . .
Mn6 O18 Na2 Mn5 -39.81(17) . .
Mn4 O18 Na2 Mn5 -141.16(14) 3_577 .
C70 O18 Na2 Mn5 -86.2(6) . 3_577
Mn6 O18 Na2 Mn5 140.19(17) . 3_577
Mn4 O18 Na2 Mn5 38.84(14) 3_577 3_577
C70 O18 Na2 Mn6 133.6(6) . .
Mn4 O18 Na2 Mn6 -101.4(2) 3_577 .
C70 O18 Na2 Mn6 -46.4(6) . 3_577
Mn6 O18 Na2 Mn6 180.0 . 3_577
Mn4 O18 Na2 Mn6 78.6(2) 3_577 3_577
C60 O15 Na2 O11 -127.2(7) . .
Mn5 O15 Na2 O11 3.4(2) . .
Mn6 O15 Na2 O11 104.35(19) . .
C60 O15 Na2 O11 52.8(7) . 3_577
Mn5 O15 Na2 O11 -176.6(2) . 3_577
Mn6 O15 Na2 O11 -75.65(19) . 3_577
C60 O15 Na2 O18 131.5(7) . .
Mn5 O15 Na2 O18 -97.9(2) . .
Mn6 O15 Na2 O18 3.00(16) . .
C60 O15 Na2 O18 -48.5(7) . 3_577
Mn5 O15 Na2 O18 82.1(2) . 3_577
Mn6 O15 Na2 O18 -177.00(16) . 3_577
C60 O15 Na2 O15 -128(100) . 3_577
Mn5 O15 Na2 O15 2(100) . 3_577
Mn6 O15 Na2 O15 103(100) . 3_577
C60 O15 Na2 Mn4 89.1(6) . 3_577
Mn5 O15 Na2 Mn4 -140.31(18) . 3_577
Mn6 O15 Na2 Mn4 -39.39(13) . 3_577
C60 O15 Na2 Mn4 -90.9(6) . .
Mn5 O15 Na2 Mn4 39.69(18) . .
Mn6 O15 Na2 Mn4 140.61(13) . .
C60 O15 Na2 Mn5 -130.6(7) . .
Mn6 O15 Na2 Mn5 100.9(2) . .
C60 O15 Na2 Mn5 49.4(7) . 3_577
Mn5 O15 Na2 Mn5 180.000(2) . 3_577
Mn6 O15 Na2 Mn5 -79.1(2) . 3_577
C60 O15 Na2 Mn6 128.5(7) . .
Mn5 O15 Na2 Mn6 -100.9(2) . .
C60 O15 Na2 Mn6 -51.5(7) . 3_577
Mn5 O15 Na2 Mn6 79.1(2) . 3_577
Mn6 O15 Na2 Mn6 180.0 . 3_577
O10 Mn4 Na2 O11 165.1(4) . .
O14 Mn4 Na2 O11 83.0(3) . .
O12 Mn4 Na2 O11 -103.6(3) . .
N4 Mn4 Na2 O11 -33.6(3) . .
O18 Mn4 Na2 O11 -173.6(3) 3_577 .
Mn5 Mn4 Na2 O11 52.7(2) . .
Mn6 Mn4 Na2 O11 -132.0(2) 3_577 .
O10 Mn4 Na2 O11 -14.9(4) . 3_577
O11 Mn4 Na2 O11 180.0 . 3_577
O14 Mn4 Na2 O11 -97.0(3) . 3_577
O12 Mn4 Na2 O11 76.4(3) . 3_577
N4 Mn4 Na2 O11 146.4(3) . 3_577
O18 Mn4 Na2 O11 6.4(3) 3_577 3_577
Mn5 Mn4 Na2 O11 -127.3(2) . 3_577
Mn6 Mn4 Na2 O11 48.0(2) 3_577 3_577
O10 Mn4 Na2 O18 158.7(4) . .
O11 Mn4 Na2 O18 -6.4(3) . .
O14 Mn4 Na2 O18 76.5(2) . .
O12 Mn4 Na2 O18 -110.1(2) . .
N4 Mn4 Na2 O18 -40.0(3) . .
O18 Mn4 Na2 O18 180.0 3_577 .
Mn5 Mn4 Na2 O18 46.22(18) . .
Mn6 Mn4 Na2 O18 -138.48(18) 3_577 .
O10 Mn4 Na2 O18 -21.3(4) . 3_577
O11 Mn4 Na2 O18 173.6(3) . 3_577
O14 Mn4 Na2 O18 -103.5(2) . 3_577
O12 Mn4 Na2 O18 69.9(2) . 3_577
N4 Mn4 Na2 O18 140.0(3) . 3_577
Mn5 Mn4 Na2 O18 -133.78(18) . 3_577
Mn6 Mn4 Na2 O18 41.52(18) 3_577 3_577
O10 Mn4 Na2 O15 86.4(4) . .
O11 Mn4 Na2 O15 -78.7(2) . .
O14 Mn4 Na2 O15 4.3(2) . .
O12 Mn4 Na2 O15 177.69(19) . .
N4 Mn4 Na2 O15 -112.3(2) . .
O18 Mn4 Na2 O15 107.8(2) 3_577 .
Mn5 Mn4 Na2 O15 -26.03(13) . .
Mn6 Mn4 Na2 O15 149.28(13) 3_577 .
O10 Mn4 Na2 O15 -93.6(4) . 3_577
O11 Mn4 Na2 O15 101.3(2) . 3_577
O14 Mn4 Na2 O15 -175.7(2) . 3_577
O12 Mn4 Na2 O15 -2.31(19) . 3_577
N4 Mn4 Na2 O15 67.7(2) . 3_577
O18 Mn4 Na2 O15 -72.2(2) 3_577 3_577
Mn5 Mn4 Na2 O15 153.97(13) . 3_577
Mn6 Mn4 Na2 O15 -30.72(13) 3_577 3_577
O10 Mn4 Na2 Mn4 165(100) . 3_577
O11 Mn4 Na2 Mn4 0(100) . 3_577
O14 Mn4 Na2 Mn4 83(100) . 3_577
O12 Mn4 Na2 Mn4 -103(100) . 3_577
N4 Mn4 Na2 Mn4 -33(100) . 3_577
O18 Mn4 Na2 Mn4 -173(100) 3_577 3_577
Mn5 Mn4 Na2 Mn4 53(100) . 3_577
Mn6 Mn4 Na2 Mn4 -132(100) 3_577 3_577
O10 Mn4 Na2 Mn5 112.4(3) . .
O11 Mn4 Na2 Mn5 -52.7(2) . .
O14 Mn4 Na2 Mn5 30.33(16) . .
O12 Mn4 Na2 Mn5 -156.28(15) . .
N4 Mn4 Na2 Mn5 -86.2(2) . .
O18 Mn4 Na2 Mn5 133.78(18) 3_577 .
Mn6 Mn4 Na2 Mn5 175.31(4) 3_577 .
O10 Mn4 Na2 Mn5 -67.6(3) . 3_577
O11 Mn4 Na2 Mn5 127.3(2) . 3_577
O14 Mn4 Na2 Mn5 -149.67(16) . 3_577
O12 Mn4 Na2 Mn5 23.72(15) . 3_577
N4 Mn4 Na2 Mn5 93.8(2) . 3_577
O18 Mn4 Na2 Mn5 -46.22(18) 3_577 3_577
Mn5 Mn4 Na2 Mn5 180.0 . 3_577
Mn6 Mn4 Na2 Mn5 -4.69(4) 3_577 3_577
O10 Mn4 Na2 Mn6 117.1(3) . .
O11 Mn4 Na2 Mn6 -48.0(2) . .
O14 Mn4 Na2 Mn6 35.02(17) . .
O12 Mn4 Na2 Mn6 -151.59(15) . .
N4 Mn4 Na2 Mn6 -81.6(2) . .
O18 Mn4 Na2 Mn6 138.48(18) 3_577 .
Mn5 Mn4 Na2 Mn6 4.69(4) . .
Mn6 Mn4 Na2 Mn6 180.0 3_577 .
O10 Mn4 Na2 Mn6 -62.9(3) . 3_577
O11 Mn4 Na2 Mn6 132.0(2) . 3_577
O14 Mn4 Na2 Mn6 -144.98(17) . 3_577
O12 Mn4 Na2 Mn6 28.41(15) . 3_577
N4 Mn4 Na2 Mn6 98.4(2) . 3_577
O18 Mn4 Na2 Mn6 -41.52(18) 3_577 3_577
Mn5 Mn4 Na2 Mn6 -175.31(4) . 3_577
O13 Mn5 Na2 O11 17.6(3) . .
O15 Mn5 Na2 O11 -175.2(3) . .
O17 Mn5 Na2 O11 104.7(2) . .
O14 Mn5 Na2 O11 -71.8(2) . .
N5 Mn5 Na2 O11 -141.4(3) . .
Mn4 Mn5 Na2 O11 -42.53(19) . .
Mn6 Mn5 Na2 O11 132.79(19) . .
O13 Mn5 Na2 O11 -162.4(3) . 3_577
O15 Mn5 Na2 O11 4.8(3) . 3_577
O17 Mn5 Na2 O11 -75.3(2) . 3_577
O14 Mn5 Na2 O11 108.2(2) . 3_577
N5 Mn5 Na2 O11 38.6(3) . 3_577
O11 Mn5 Na2 O11 180.000(3) . 3_577
Mn4 Mn5 Na2 O11 137.47(19) . 3_577
Mn6 Mn5 Na2 O11 -47.21(19) . 3_577
O13 Mn5 Na2 O18 -89.6(3) . .
O15 Mn5 Na2 O18 77.6(2) . .
O17 Mn5 Na2 O18 -2.5(2) . .
O14 Mn5 Na2 O18 -179.0(2) . .
N5 Mn5 Na2 O18 111.4(3) . .
O11 Mn5 Na2 O18 -107.2(2) . .
Mn4 Mn5 Na2 O18 -149.74(12) . .
Mn6 Mn5 Na2 O18 25.58(12) . .
O13 Mn5 Na2 O18 90.4(3) . 3_577
O15 Mn5 Na2 O18 -102.4(2) . 3_577
O17 Mn5 Na2 O18 177.5(2) . 3_577
O14 Mn5 Na2 O18 1.0(2) . 3_577
N5 Mn5 Na2 O18 -68.6(3) . 3_577
O11 Mn5 Na2 O18 72.8(2) . 3_577
Mn4 Mn5 Na2 O18 30.26(12) . 3_577
Mn6 Mn5 Na2 O18 -154.42(12) . 3_577
O13 Mn5 Na2 O15 -167.2(4) . .
O17 Mn5 Na2 O15 -80.1(3) . .
O14 Mn5 Na2 O15 103.4(3) . .
N5 Mn5 Na2 O15 33.8(3) . .
O11 Mn5 Na2 O15 175.2(3) . .
Mn4 Mn5 Na2 O15 132.6(2) . .
Mn6 Mn5 Na2 O15 -52.0(2) . .
O13 Mn5 Na2 O15 12.8(4) . 3_577
O15 Mn5 Na2 O15 180.000(3) . 3_577
O17 Mn5 Na2 O15 99.9(3) . 3_577
O14 Mn5 Na2 O15 -76.6(3) . 3_577
N5 Mn5 Na2 O15 -146.2(3) . 3_577
O11 Mn5 Na2 O15 -4.8(3) . 3_577
Mn4 Mn5 Na2 O15 -47.4(2) . 3_577
Mn6 Mn5 Na2 O15 128.0(2) . 3_577
O13 Mn5 Na2 Mn4 -119.9(3) . 3_577
O15 Mn5 Na2 Mn4 47.4(2) . 3_577
O17 Mn5 Na2 Mn4 -32.78(16) . 3_577
O14 Mn5 Na2 Mn4 150.73(16) . 3_577
N5 Mn5 Na2 Mn4 81.2(2) . 3_577
O11 Mn5 Na2 Mn4 -137.47(18) . 3_577
Mn4 Mn5 Na2 Mn4 180.0 . 3_577
Mn6 Mn5 Na2 Mn4 -4.68(4) . 3_577
O13 Mn5 Na2 Mn4 60.1(3) . .
O15 Mn5 Na2 Mn4 -132.6(2) . .
O17 Mn5 Na2 Mn4 147.22(16) . .
O14 Mn5 Na2 Mn4 -29.27(16) . .
N5 Mn5 Na2 Mn4 -98.8(2) . .
O11 Mn5 Na2 Mn4 42.53(18) . .
Mn6 Mn5 Na2 Mn4 175.32(4) . .
O13 Mn5 Na2 Mn5 80(100) . 3_577
O15 Mn5 Na2 Mn5 -113(100) . 3_577
O17 Mn5 Na2 Mn5 167(100) . 3_577
O14 Mn5 Na2 Mn5 -10(100) . 3_577
N5 Mn5 Na2 Mn5 -79(100) . 3_577
O11 Mn5 Na2 Mn5 62(100) . 3_577
Mn4 Mn5 Na2 Mn5 19(100) . 3_577
Mn6 Mn5 Na2 Mn5 -165(100) . 3_577
O13 Mn5 Na2 Mn6 -115.2(3) . .
O15 Mn5 Na2 Mn6 52.0(2) . .
O17 Mn5 Na2 Mn6 -28.10(16) . .
O14 Mn5 Na2 Mn6 155.41(17) . .
N5 Mn5 Na2 Mn6 85.8(2) . .
O11 Mn5 Na2 Mn6 -132.79(19) . .
Mn4 Mn5 Na2 Mn6 -175.32(4) . .
O13 Mn5 Na2 Mn6 64.8(3) . 3_577
O15 Mn5 Na2 Mn6 -128.0(2) . 3_577
O17 Mn5 Na2 Mn6 151.90(16) . 3_577
O14 Mn5 Na2 Mn6 -24.59(17) . 3_577
N5 Mn5 Na2 Mn6 -94.2(2) . 3_577
O11 Mn5 Na2 Mn6 47.21(19) . 3_577
Mn4 Mn5 Na2 Mn6 4.68(4) . 3_577
Mn6 Mn5 Na2 Mn6 180.0 . 3_577
O16 Mn6 Na2 O11 -96.7(3) . .
O18 Mn6 Na2 O11 101.5(2) . .
O12 Mn6 Na2 O11 -176.6(2) 3_577 .
O17 Mn6 Na2 O11 -4.0(2) . .
N6 Mn6 Na2 O11 66.1(3) . .
O15 Mn6 Na2 O11 -73.4(2) . .
Mn4 Mn6 Na2 O11 153.70(13) 3_577 .
Mn5 Mn6 Na2 O11 -30.99(13) . .
O16 Mn6 Na2 O11 83.3(3) . 3_577
O18 Mn6 Na2 O11 -78.5(2) . 3_577
O12 Mn6 Na2 O11 3.4(2) 3_577 3_577
O17 Mn6 Na2 O11 176.0(2) . 3_577
N6 Mn6 Na2 O11 -113.9(3) . 3_577
O15 Mn6 Na2 O11 106.6(2) . 3_577
Mn4 Mn6 Na2 O11 -26.30(13) 3_577 3_577
Mn5 Mn6 Na2 O11 149.01(13) . 3_577
O16 Mn6 Na2 O18 161.7(4) . .
O12 Mn6 Na2 O18 81.9(3) 3_577 .
O17 Mn6 Na2 O18 -105.5(3) . .
N6 Mn6 Na2 O18 -35.5(3) . .
O15 Mn6 Na2 O18 -175.0(3) . .
Mn4 Mn6 Na2 O18 52.1(2) 3_577 .
Mn5 Mn6 Na2 O18 -132.5(2) . .
O16 Mn6 Na2 O18 -18.3(4) . 3_577
O18 Mn6 Na2 O18 180.0 . 3_577
O12 Mn6 Na2 O18 -98.1(3) 3_577 3_577
O17 Mn6 Na2 O18 74.5(3) . 3_577
N6 Mn6 Na2 O18 144.5(3) . 3_577
O15 Mn6 Na2 O18 5.0(3) . 3_577
Mn4 Mn6 Na2 O18 -127.9(2) 3_577 3_577
Mn5 Mn6 Na2 O18 47.5(2) . 3_577
O16 Mn6 Na2 O15 -23.3(3) . .
O18 Mn6 Na2 O15 175.0(3) . .
O12 Mn6 Na2 O15 -103.2(2) 3_577 .
O17 Mn6 Na2 O15 69.4(2) . .
N6 Mn6 Na2 O15 139.5(3) . .
Mn4 Mn6 Na2 O15 -132.90(17) 3_577 .
Mn5 Mn6 Na2 O15 42.41(17) . .
O16 Mn6 Na2 O15 156.7(3) . 3_577
O18 Mn6 Na2 O15 -5.0(3) . 3_577
O12 Mn6 Na2 O15 76.8(2) 3_577 3_577
O17 Mn6 Na2 O15 -110.6(2) . 3_577
N6 Mn6 Na2 O15 -40.5(3) . 3_577
O15 Mn6 Na2 O15 180.000(1) . 3_577
Mn4 Mn6 Na2 O15 47.10(17) 3_577 3_577
Mn5 Mn6 Na2 O15 -137.59(17) . 3_577
O16 Mn6 Na2 Mn4 109.6(3) . 3_577
O18 Mn6 Na2 Mn4 -52.1(2) . 3_577
O12 Mn6 Na2 Mn4 29.74(17) 3_577 3_577
O17 Mn6 Na2 Mn4 -157.67(16) . 3_577
N6 Mn6 Na2 Mn4 -87.6(2) . 3_577
O15 Mn6 Na2 Mn4 132.90(17) . 3_577
Mn5 Mn6 Na2 Mn4 175.31(4) . 3_577
O16 Mn6 Na2 Mn4 -70.4(3) . .
O18 Mn6 Na2 Mn4 127.9(2) . .
O12 Mn6 Na2 Mn4 -150.26(17) 3_577 .
O17 Mn6 Na2 Mn4 22.33(16) . .
N6 Mn6 Na2 Mn4 92.4(2) . .
O15 Mn6 Na2 Mn4 -47.10(17) . .
Mn4 Mn6 Na2 Mn4 180.0 3_577 .
Mn5 Mn6 Na2 Mn4 -4.69(4) . .
O16 Mn6 Na2 Mn5 -65.7(3) . .
O18 Mn6 Na2 Mn5 132.5(2) . .
O12 Mn6 Na2 Mn5 -145.57(17) 3_577 .
O17 Mn6 Na2 Mn5 27.02(16) . .
N6 Mn6 Na2 Mn5 97.1(2) . .
O15 Mn6 Na2 Mn5 -42.41(17) . .
Mn4 Mn6 Na2 Mn5 -175.31(4) 3_577 .
O16 Mn6 Na2 Mn5 114.3(3) . 3_577
O18 Mn6 Na2 Mn5 -47.5(2) . 3_577
O12 Mn6 Na2 Mn5 34.43(17) 3_577 3_577
O17 Mn6 Na2 Mn5 -152.98(16) . 3_577
N6 Mn6 Na2 Mn5 -82.9(2) . 3_577
O15 Mn6 Na2 Mn5 137.59(17) . 3_577
Mn4 Mn6 Na2 Mn5 4.69(4) 3_577 3_577
Mn5 Mn6 Na2 Mn5 180.0 . 3_577
O16 Mn6 Na2 Mn6 173(100) . 3_577
O18 Mn6 Na2 Mn6 11(100) . 3_577
O12 Mn6 Na2 Mn6 93(100) 3_577 3_577
O17 Mn6 Na2 Mn6 -94(100) . 3_577
N6 Mn6 Na2 Mn6 -24(100) . 3_577
O15 Mn6 Na2 Mn6 -163(100) . 3_577
Mn4 Mn6 Na2 Mn6 64(100) 3_577 3_577
Mn5 Mn6 Na2 Mn6 -121(100) . 3_577
